data_7062380
loop_
_publ_author_name
'Romanenko, Nikita R.'
'Faraonov, Maxim A.'
'Osipov, Nikita G.'
'Kuzmin, Alexey V.'
'Khasanov, Salavat S.'
'Otsuka, Akihiro'
'Yamochi, Hideki'
'Kitagawa, Hiroshi'
'Konarev, Dmitri V.'

_publ_section_title
;
 Heterotrimetallic paramagnetic complex of ring reduced tin(ii)
 hexadecachlorophthalocyanine
;
_journal_issue 14
_journal_name_full 'New Journal of Chemistry'
_journal_page_first 6924
_journal_page_last 6931
_journal_paper_doi 10.1039/D3NJ00506B
_journal_volume 47
_journal_year 2023
_chemical_formula_moiety '2(C6 H4 Cl2), 2(C18 H36 K N2 O6), C32 Cl18 N8 Sn'
_chemical_formula_sum 'C80 H80 Cl22 K2 N12 O12 Sn'
_chemical_formula_weight 2378.35
_space_group_crystal_system triclinic
_space_group_IT_number 2
_space_group_name_Hall '-P 1'
_space_group_name_H-M_alt 'P -1'
_atom_sites_solution_hydrogens geom
_atom_sites_solution_primary direct
_audit_creation_date 2022-10-26
_audit_creation_method
;FinalCif V113 by Daniel Kratzert, Freiburg 2022,
https://dkratzert.de/finalcif.html
;
_audit_update_record
;
2022-10-26 deposited with the CCDC.	2023-03-16 downloaded from the CCDC.
;
_cell_angle_alpha 93.386(2)
_cell_angle_beta 97.165(2)
_cell_angle_gamma 98.588(2)
_cell_formula_units_Z 2
_cell_length_a 14.6176(3)
_cell_length_b 16.7506(3)
_cell_length_c 19.9647(4)
_cell_measurement_reflns_used 21629
_cell_measurement_temperature 101(1)
_cell_measurement_theta_max 29.2950
_cell_measurement_theta_min 2.3250
_cell_volume 4780.81(17)
_computing_cell_refinement 'CrysAlisPro 1.171.42.60a (Rigaku OD, 2022)'
_computing_data_collection 'CrysAlisPro 1.171.42.60a (Rigaku OD, 2022)'
_computing_data_reduction 'CrysAlisPro 1.171.42.60a (Rigaku OD, 2022)'
_computing_molecular_graphics 'Olex2 1.5 (Dolomanov et al., 2009)'
_computing_publication_material 'Olex2 1.5 (Dolomanov et al., 2009)'
_computing_structure_refinement 'SHELXL 2018/3 (Sheldrick, 2015)'
_computing_structure_solution 'SHELXT 2018/2 (Sheldrick, 2018)'
_diffrn_ambient_temperature 101.15
_diffrn_detector_area_resol_mean 5.2283
_diffrn_detector_type AtlasS2
_diffrn_measured_fraction_theta_full 0.999
_diffrn_measured_fraction_theta_max 0.833
_diffrn_measurement_details
;
List of Runs (angles in degrees, time in seconds):

  # Type    Start    End  Width  t~exp~   \w     \q     \k     \f   Frames
#--------------------------------------------------------------------------
  1  \w    -62.00  41.00   1.00   55.00    --   11.89 -57.00  60.00  103
  2  \w      3.00  63.00   1.00   55.00    --   11.89  48.00 -29.00   60
  3  \w    -12.00  76.00   1.00   55.00    --   11.89  57.00-150.00   88
  4  \w    -74.00   1.00   1.00   55.00    --  -12.05 -57.00 -60.00   75
  5  \w    -30.00  -5.00   1.00   55.00    --  -12.05 -57.00-180.00   25
;
_diffrn_measurement_device 'four-circle diffractometer'
_diffrn_measurement_device_type 'Xcalibur, AtlasS2, Gemini'
_diffrn_measurement_method '\w scans'
_diffrn_radiation_type MoK\a
_diffrn_radiation_wavelength 0.71073
_diffrn_reflns_av_R_equivalents 0.0234
_diffrn_reflns_av_unetI/netI 0.0401
_diffrn_reflns_Laue_measured_fraction_full 0.999
_diffrn_reflns_Laue_measured_fraction_max 0.833
_diffrn_reflns_limit_h_max 16
_diffrn_reflns_limit_h_min -18
_diffrn_reflns_limit_k_max 21
_diffrn_reflns_limit_k_min -19
_diffrn_reflns_limit_l_max 26
_diffrn_reflns_limit_l_min -26
_diffrn_reflns_number 46711
_diffrn_reflns_point_group_measured_fraction_full 0.999
_diffrn_reflns_point_group_measured_fraction_max 0.833
_diffrn_reflns_theta_full 25.242
_diffrn_reflns_theta_max 29.523
_diffrn_reflns_theta_min 1.640
_exptl_absorpt_coefficient_mu 1.034
_exptl_absorpt_correction_T_max 1.00000
_exptl_absorpt_correction_T_min 0.78643
_exptl_absorpt_correction_type multi-scan
_exptl_absorpt_process_details
;
CrysAlisPro 1.171.42.60a (Rigaku Oxford Diffraction, 2022)
Empirical absorption correction using spherical harmonics,
implemented in SCALE3 ABSPACK scaling algorithm.
;
_exptl_crystal_colour 'metallic dark black'
_exptl_crystal_colour_lustre metallic
_exptl_crystal_colour_modifier dark
_exptl_crystal_colour_primary black
_exptl_crystal_density_diffrn 1.652
_exptl_crystal_description block
_exptl_crystal_F_000 2404
_exptl_crystal_size_max 0.55
_exptl_crystal_size_mid 0.31
_exptl_crystal_size_min 0.08
_refine_diff_density_max 0.570
_refine_diff_density_min -0.427
_refine_diff_density_rms 0.074
_refine_ls_extinction_method none
_refine_ls_goodness_of_fit_ref 1.032
_refine_ls_hydrogen_treatment constr
_refine_ls_matrix_type full
_refine_ls_number_parameters 1162
_refine_ls_number_reflns 22237
_refine_ls_number_restraints 0
_refine_ls_restrained_S_all 1.032
_refine_ls_R_factor_all 0.0450
_refine_ls_R_factor_gt 0.0308
_refine_ls_shift/su_max 0.002
_refine_ls_shift/su_mean 0.000
_refine_ls_structure_factor_coef Fsqd
_refine_ls_weighting_details 'w=1/[\s^2^(Fo^2^)+(0.0279P)^2^+1.5500P] where P=(Fo^2^+2Fc^2^)/3'
_refine_ls_weighting_scheme calc
_refine_ls_wR_factor_gt 0.0650
_refine_ls_wR_factor_ref 0.0711
_reflns_Friedel_coverage 0.000
_reflns_number_gt 18160
_reflns_number_total 22237
_reflns_threshold_expression 'I > 2\s(I)'
_cod_data_source_file d3nj00506b2.cif
_cod_data_source_block exp_2390_int1
_cod_depositor_comments 'Adding full bibliography for 7062380--7062381.cif.'
_cod_database_code 7062380
_shelx_shelxl_version_number 2018/3
_olex2_refinement_description
;
1. Fixed Uiso
 At 1.2 times of:
  All C(H) groups, All C(H,H) groups
2.a Secondary CH2 refined with riding coordinates:
 C101(H10A,H10B), C102(H10C,H10D), C103(H10E,H10F), C104(H10G,H10H), C105(H10I,
 H10J), C106(H10K,H10L), C107(H10M,H10N), C108(H10O,H10P), C109(H10Q,H10R),
 C110(H11A,H11B), C111(H11C,H11D), C112(H11E,H11F), C113(H11G,H11H), C114(H11I,
 H11J), C115(H11K,H11L), C116(H11M,H11N), C117(H11O,H11P), C118(H11Q,H11R),
 C201(H20A,H20B), C202(H20C,H20D), C203(H20E,H20F), C204(H20G,H20H), C205(H20I,
 H20J), C206(H20K,H20L), C207(H20M,H20N), C208(H20O,H20P), C209(H20Q,H20R),
 C210(H21A,H21B), C211(H21C,H21D), C212(H21E,H21F), C213(H21G,H21H), C214(H21I,
 H21J), C215(H21K,H21L), C216(H21M,H21N), C217(H21O,H21P), C218(H21Q,H21R)
2.b Aromatic/amide H refined with riding coordinates:
 C43(H43), C44(H44), C45(H45), C46(H46), C53(H53), C54(H54), C55(H55), C56(H56)
;
_olex2_submission_special_instructions 'No special instructions were received'
_oxdiff_exptl_absorpt_empirical_details
;
Empirical correction (ABSPACK) includes:
- Absorption correction using spherical harmonics
- Frame scaling
;
_shelx_space_group_comment
;
The symmetry employed for this shelxl refinement is uniquely defined
by the following loop, which should always be used as a source of
symmetry information in preference to the above space-group names.
They are only intended as comments.
;
_shelx_estimated_absorpt_t_min 0.600
_shelx_estimated_absorpt_t_max 0.922

loop_
_space_group_symop_operation_xyz
'x, y, z'
'-x, -y, -z'

loop_
_atom_site_label
_atom_site_type_symbol
_atom_site_fract_x
_atom_site_fract_y
_atom_site_fract_z
_atom_site_U_iso_or_equiv
_atom_site_adp_type
_atom_site_occupancy
_atom_site_site_symmetry_order
_atom_site_calc_flag
_atom_site_refinement_flags_posn
_atom_site_refinement_flags_adp
_atom_site_refinement_flags_occupancy
_atom_site_disorder_assembly
_atom_site_disorder_group
C41 C 0.87623(14) 0.58943(14) 0.26495(11) 0.0236(5) Uani 1 1 d . . . . .
C42 C 0.84413(14) 0.58597(14) 0.32733(11) 0.0226(5) Uani 1 1 d . . . . .
C43 C 0.89536(15) 0.63115(15) 0.38351(12) 0.0284(5) Uani 1 1 d . . . . .
H43 H 0.873610 0.629022 0.426365 0.034 Uiso 1 1 calc R U . . .
C44 C 0.97889(16) 0.67963(16) 0.37667(13) 0.0337(6) Uani 1 1 d . . . . .
H44 H 1.014580 0.710523 0.415149 0.040 Uiso 1 1 calc R U . . .
C45 C 1.01049(15) 0.68331(15) 0.31442(13) 0.0315(6) Uani 1 1 d . . . . .
H45 H 1.067669 0.716715 0.310168 0.038 Uiso 1 1 calc R U . . .
C46 C 0.95902(14) 0.63846(14) 0.25834(12) 0.0263(5) Uani 1 1 d . . . . .
H46 H 0.980383 0.641270 0.215387 0.032 Uiso 1 1 calc R U . . .
Cl41 Cl 0.81424(4) 0.53086(4) 0.19461(3) 0.03492(14) Uani 1 1 d . . . . .
Cl42 Cl 0.74015(4) 0.52532(4) 0.33622(3) 0.02867(13) Uani 1 1 d . . . . .
C51 C 0.52966(13) 0.73766(13) -0.17557(11) 0.0202(4) Uani 1 1 d . . . . .
C52 C 0.49850(14) 0.73818(13) -0.11253(11) 0.0209(5) Uani 1 1 d . . . . .
C53 C 0.43540(15) 0.67383(15) -0.09724(12) 0.0290(5) Uani 1 1 d . . . . .
H53 H 0.413226 0.674447 -0.054488 0.035 Uiso 1 1 calc R U . . .
C54 C 0.40508(16) 0.60906(15) -0.14432(14) 0.0356(6) Uani 1 1 d . . . . .
H54 H 0.362127 0.564691 -0.133825 0.043 Uiso 1 1 calc R U . . .
C55 C 0.43665(16) 0.60788(15) -0.20709(13) 0.0347(6) Uani 1 1 d . . . . .
H55 H 0.415487 0.562724 -0.239209 0.042 Uiso 1 1 calc R U . . .
C56 C 0.49860(15) 0.67210(14) -0.22283(12) 0.0267(5) Uani 1 1 d . . . . .
H56 H 0.519981 0.671504 -0.265857 0.032 Uiso 1 1 calc R U . . .
Cl51 Cl 0.60605(4) 0.81897(3) -0.19573(3) 0.02781(12) Uani 1 1 d . . . . .
Cl52 Cl 0.53692(4) 0.81975(3) -0.05300(3) 0.02628(12) Uani 1 1 d . . . . .
C101 C 0.04471(14) 0.61105(13) 0.56113(11) 0.0215(5) Uani 1 1 d . . . . .
H10A H -0.004160 0.626273 0.527544 0.026 Uiso 1 1 calc R U . . .
H10B H 0.022078 0.555960 0.573655 0.026 Uiso 1 1 calc R U . . .
C102 C 0.13235(14) 0.60920(12) 0.52874(11) 0.0209(5) Uani 1 1 d . . . . .
H10C H 0.182650 0.595766 0.562109 0.025 Uiso 1 1 calc R U . . .
H10D H 0.120445 0.567290 0.490244 0.025 Uiso 1 1 calc R U . . .
C103 C 0.23212(15) 0.68520(13) 0.46347(12) 0.0245(5) Uani 1 1 d . . . . .
H10E H 0.209860 0.645467 0.423963 0.029 Uiso 1 1 calc R U . . .
H10F H 0.287316 0.668241 0.489334 0.029 Uiso 1 1 calc R U . . .
C104 C 0.25844(15) 0.76758(13) 0.43986(11) 0.0230(5) Uani 1 1 d . . . . .
H10G H 0.303596 0.765580 0.406970 0.028 Uiso 1 1 calc R U . . .
H10H H 0.202352 0.786545 0.417204 0.028 Uiso 1 1 calc R U . . .
C105 C 0.33368(14) 0.89920(13) 0.47659(11) 0.0205(4) Uani 1 1 d . . . . .
H10I H 0.281274 0.923967 0.454882 0.025 Uiso 1 1 calc R U . . .
H10J H 0.377558 0.893537 0.443267 0.025 Uiso 1 1 calc R U . . .
C106 C 0.38290(13) 0.95220(13) 0.53781(11) 0.0199(4) Uani 1 1 d . . . . .
H10K H 0.431222 0.924191 0.561231 0.024 Uiso 1 1 calc R U . . .
H10L H 0.415010 1.002930 0.522697 0.024 Uiso 1 1 calc R U . . .
C107 C 0.09746(14) 0.62906(13) 0.68092(11) 0.0213(5) Uani 1 1 d . . . . .
H10M H 0.146090 0.598642 0.667206 0.026 Uiso 1 1 calc R U . . .
H10N H 0.047431 0.589595 0.695012 0.026 Uiso 1 1 calc R U . . .
C108 C 0.13962(14) 0.68783(13) 0.74063(11) 0.0223(5) Uani 1 1 d . . . . .
H10O H 0.092675 0.720547 0.753748 0.027 Uiso 1 1 calc R U . . .
H10P H 0.159751 0.657905 0.779722 0.027 Uiso 1 1 calc R U . . .
C109 C 0.27161(14) 0.78565(13) 0.77997(11) 0.0233(5) Uani 1 1 d . . . . .
H10Q H 0.290249 0.749166 0.814663 0.028 Uiso 1 1 calc R U . . .
H10R H 0.234068 0.823017 0.799958 0.028 Uiso 1 1 calc R U . . .
C110 C 0.35649(14) 0.83280(13) 0.75820(11) 0.0224(5) Uani 1 1 d . . . . .
H11A H 0.399423 0.858755 0.798450 0.027 Uiso 1 1 calc R U . . .
H11B H 0.389693 0.796018 0.733093 0.027 Uiso 1 1 calc R U . . .
C111 C 0.40847(13) 0.93803(13) 0.69288(11) 0.0208(5) Uani 1 1 d . . . . .
H11C H 0.438608 0.901738 0.664769 0.025 Uiso 1 1 calc R U . . .
H11D H 0.454539 0.962308 0.732064 0.025 Uiso 1 1 calc R U . . .
C112 C 0.37615(14) 1.00365(13) 0.65174(11) 0.0218(5) Uani 1 1 d . . . . .
H11E H 0.338390 1.034423 0.678424 0.026 Uiso 1 1 calc R U . . .
H11F H 0.431484 1.041628 0.643324 0.026 Uiso 1 1 calc R U . . .
C113 C -0.03184(13) 0.69253(12) 0.63405(11) 0.0188(4) Uani 1 1 d . . . . .
H11G H -0.025648 0.716348 0.681286 0.023 Uiso 1 1 calc R U . . .
H11H H -0.080247 0.643679 0.629148 0.023 Uiso 1 1 calc R U . . .
C114 C -0.06396(13) 0.75267(12) 0.58705(11) 0.0188(4) Uani 1 1 d . . . . .
H11I H -0.065509 0.731596 0.539473 0.023 Uiso 1 1 calc R U . . .
H11J H -0.127829 0.761216 0.593874 0.023 Uiso 1 1 calc R U . . .
C115 C -0.03686(13) 0.88985(13) 0.56518(11) 0.0211(5) Uani 1 1 d . . . . .
H11K H -0.101486 0.892605 0.574101 0.025 Uiso 1 1 calc R U . . .
H11L H -0.037735 0.878809 0.515826 0.025 Uiso 1 1 calc R U . . .
C116 C 0.02503(13) 0.96839(13) 0.58928(12) 0.0218(5) Uani 1 1 d . . . . .
H11M H -0.003180 1.014060 0.570858 0.026 Uiso 1 1 calc R U . . .
H11N H 0.032688 0.975867 0.639336 0.026 Uiso 1 1 calc R U . . .
C117 C 0.17881(13) 1.03666(12) 0.59212(11) 0.0204(5) Uani 1 1 d . . . . .
H11O H 0.192772 1.037488 0.641990 0.025 Uiso 1 1 calc R U . . .
H11P H 0.152232 1.086031 0.580994 0.025 Uiso 1 1 calc R U . . .
C118 C 0.26699(13) 1.03509(12) 0.56058(11) 0.0199(4) Uani 1 1 d . . . . .
H11Q H 0.250680 1.024699 0.510877 0.024 Uiso 1 1 calc R U . . .
H11R H 0.306756 1.088844 0.569871 0.024 Uiso 1 1 calc R U . . .
K11 K 0.18921(3) 0.81860(3) 0.60399(2) 0.01571(9) Uani 1 1 d . . . . .
N101 N 0.05806(11) 0.66793(10) 0.62183(8) 0.0174(4) Uani 1 1 d . . . . .
N102 N 0.32034(11) 0.97282(10) 0.58637(8) 0.0164(4) Uani 1 1 d . . . . .
O101 O 0.16024(9) 0.68728(8) 0.50534(7) 0.0183(3) Uani 1 1 d . . . . .
O102 O 0.29929(9) 0.82179(8) 0.49722(7) 0.0188(3) Uani 1 1 d . . . . .
O103 O 0.21798(9) 0.73955(9) 0.72248(7) 0.0197(3) Uani 1 1 d . . . . .
O104 O 0.32911(9) 0.89335(8) 0.71580(7) 0.0186(3) Uani 1 1 d . . . . .
O105 O -0.00164(9) 0.82739(8) 0.60031(7) 0.0185(3) Uani 1 1 d . . . . .
O106 O 0.11371(9) 0.96673(8) 0.56667(7) 0.0192(3) Uani 1 1 d . . . . .
C201 C 0.52162(14) 0.60376(13) 0.08341(11) 0.0212(5) Uani 1 1 d . . . . .
H20A H 0.474993 0.620011 0.048645 0.025 Uiso 1 1 calc R U . . .
H20B H 0.493799 0.551749 0.099070 0.025 Uiso 1 1 calc R U . . .
C202 C 0.60700(14) 0.59119(13) 0.05156(11) 0.0230(5) Uani 1 1 d . . . . .
H20C H 0.656186 0.579302 0.086609 0.028 Uiso 1 1 calc R U . . .
H20D H 0.591259 0.544427 0.017207 0.028 Uiso 1 1 calc R U . . .
C203 C 0.72194(14) 0.65092(14) -0.00912(12) 0.0262(5) Uani 1 1 d . . . . .
H20E H 0.708695 0.600847 -0.039931 0.031 Uiso 1 1 calc R U . . .
H20F H 0.772969 0.644921 0.026871 0.031 Uiso 1 1 calc R U . . .
C204 C 0.75163(15) 0.72149(15) -0.04762(12) 0.0290(5) Uani 1 1 d . . . . .
H20G H 0.802254 0.710113 -0.073647 0.035 Uiso 1 1 calc R U . . .
H20H H 0.698404 0.731947 -0.079892 0.035 Uiso 1 1 calc R U . . .
C205 C 0.81635(15) 0.86089(15) -0.03255(12) 0.0304(6) Uani 1 1 d . . . . .
H20I H 0.762918 0.882660 -0.056239 0.036 Uiso 1 1 calc R U . . .
H20J H 0.857211 0.847637 -0.066223 0.036 Uiso 1 1 calc R U . . .
C206 C 0.87008(15) 0.92262(15) 0.02157(13) 0.0322(6) Uani 1 1 d . . . . .
H20K H 0.921657 0.898867 0.045691 0.039 Uiso 1 1 calc R U . . .
H20L H 0.898306 0.970007 -0.000348 0.039 Uiso 1 1 calc R U . . .
C207 C 0.45435(13) 0.69466(13) 0.15458(11) 0.0213(5) Uani 1 1 d . . . . .
H20M H 0.462805 0.718763 0.201856 0.026 Uiso 1 1 calc R U . . .
H20N H 0.403299 0.647844 0.150099 0.026 Uiso 1 1 calc R U . . .
C208 C 0.42619(14) 0.75647(13) 0.10768(11) 0.0226(5) Uani 1 1 d . . . . .
H20O H 0.422335 0.734680 0.060054 0.027 Uiso 1 1 calc R U . . .
H20P H 0.363922 0.768778 0.115214 0.027 Uiso 1 1 calc R U . . .
C209 C 0.45844(16) 0.89454(14) 0.09030(13) 0.0299(6) Uani 1 1 d . . . . .
H20Q H 0.401334 0.904477 0.109224 0.036 Uiso 1 1 calc R U . . .
H20R H 0.442182 0.881996 0.040774 0.036 Uiso 1 1 calc R U . . .
C210 C 0.53135(18) 0.96783(15) 0.10461(13) 0.0349(6) Uani 1 1 d . . . . .
H21A H 0.505461 1.015791 0.088732 0.042 Uiso 1 1 calc R U . . .
H21B H 0.551575 0.977453 0.153999 0.042 Uiso 1 1 calc R U . . .
C211 C 0.67968(16) 1.02555(13) 0.08099(13) 0.0312(6) Uani 1 1 d . . . . .
H21C H 0.702775 1.036684 0.129915 0.037 Uiso 1 1 calc R U . . .
H21D H 0.653469 1.073259 0.064879 0.037 Uiso 1 1 calc R U . . .
C212 C 0.75901(15) 1.01112(14) 0.04290(12) 0.0306(6) Uani 1 1 d . . . . .
H21E H 0.733548 0.992772 -0.004724 0.037 Uiso 1 1 calc R U . . .
H21F H 0.801460 1.063021 0.042836 0.037 Uiso 1 1 calc R U . . .
C213 C 0.58220(14) 0.63105(13) 0.20194(11) 0.0219(5) Uani 1 1 d . . . . .
H21G H 0.625645 0.594789 0.188693 0.026 Uiso 1 1 calc R U . . .
H21H H 0.531722 0.597966 0.221535 0.026 Uiso 1 1 calc R U . . .
C214 C 0.63415(14) 0.69513(13) 0.25514(11) 0.0222(5) Uani 1 1 d . . . . .
H21I H 0.592863 0.734357 0.266276 0.027 Uiso 1 1 calc R U . . .
H21J H 0.654038 0.669758 0.296953 0.027 Uiso 1 1 calc R U . . .
C215 C 0.77341(15) 0.78749(14) 0.28142(11) 0.0251(5) Uani 1 1 d . . . . .
H21K H 0.793840 0.755532 0.319075 0.030 Uiso 1 1 calc R U . . .
H21L H 0.739369 0.829043 0.299445 0.030 Uiso 1 1 calc R U . . .
C216 C 0.85658(15) 0.82750(13) 0.25243(11) 0.0251(5) Uani 1 1 d . . . . .
H21M H 0.904128 0.855460 0.289352 0.030 Uiso 1 1 calc R U . . .
H21N H 0.884670 0.786244 0.227947 0.030 Uiso 1 1 calc R U . . .
C217 C 0.90632(15) 0.92335(14) 0.17846(12) 0.0300(6) Uani 1 1 d . . . . .
H21O H 0.932490 0.882754 0.151692 0.036 Uiso 1 1 calc R U . . .
H21P H 0.955613 0.949507 0.214997 0.036 Uiso 1 1 calc R U . . .
C218 C 0.87491(16) 0.98617(14) 0.13344(13) 0.0338(6) Uani 1 1 d . . . . .
H21Q H 0.841405 1.022005 0.159257 0.041 Uiso 1 1 calc R U . . .
H21R H 0.930588 1.019942 0.120582 0.041 Uiso 1 1 calc R U . . .
K21 K 0.67641(3) 0.80666(3) 0.10464(2) 0.01753(9) Uani 1 1 d . . . . .
N201 N 0.54130(11) 0.66560(10) 0.14104(8) 0.0177(4) Uani 1 1 d . . . . .
N202 N 0.81337(12) 0.95058(11) 0.07145(10) 0.0262(4) Uani 1 1 d . . . . .
O201 O 0.64042(9) 0.66200(9) 0.02050(7) 0.0192(3) Uani 1 1 d . . . . .
O202 O 0.78377(10) 0.79029(9) -0.00083(8) 0.0255(3) Uani 1 1 d . . . . .
O203 O 0.49328(10) 0.82835(9) 0.12018(7) 0.0226(3) Uani 1 1 d . . . . .
O204 O 0.60931(10) 0.95627(9) 0.07070(8) 0.0241(3) Uani 1 1 d . . . . .
O205 O 0.71383(9) 0.73582(9) 0.22965(7) 0.0202(3) Uani 1 1 d . . . . .
O206 O 0.82812(10) 0.88454(9) 0.20710(8) 0.0242(3) Uani 1 1 d . . . . .
C301 C 0.16261(12) 0.63274(12) 0.18450(10) 0.0131(4) Uani 1 1 d . . . . .
C302 C 0.18087(12) 0.71802(12) 0.18371(10) 0.0139(4) Uani 1 1 d . . . . .
C303 C 0.13686(13) 0.77480(12) 0.14707(10) 0.0158(4) Uani 1 1 d . . . . .
C304 C 0.17627(13) 0.85550(12) 0.15402(10) 0.0162(4) Uani 1 1 d . . . . .
C305 C 0.26081(13) 0.88277(12) 0.19821(10) 0.0148(4) Uani 1 1 d . . . . .
C306 C 0.30241(13) 0.82961(12) 0.23683(10) 0.0149(4) Uani 1 1 d . . . . .
C307 C 0.26340(12) 0.74663(12) 0.23146(10) 0.0128(4) Uani 1 1 d . . . . .
C308 C 0.29203(12) 0.67803(11) 0.26106(10) 0.0129(4) Uani 1 1 d . . . . .
C309 C 0.39540(12) 0.61507(11) 0.33507(10) 0.0131(4) Uani 1 1 d . . . . .
C310 C 0.48141(12) 0.61651(12) 0.38328(10) 0.0133(4) Uani 1 1 d . . . . .
C311 C 0.54786(13) 0.68037(12) 0.41481(10) 0.0146(4) Uani 1 1 d . . . . .
C312 C 0.62643(12) 0.66301(12) 0.45528(10) 0.0153(4) Uani 1 1 d . . . . .
C313 C 0.63628(12) 0.58326(12) 0.46686(10) 0.0149(4) Uani 1 1 d . . . . .
C314 C 0.56889(13) 0.51909(12) 0.43613(10) 0.0145(4) Uani 1 1 d . . . . .
C315 C 0.49184(12) 0.53617(12) 0.39412(9) 0.0128(4) Uani 1 1 d . . . . .
C316 C 0.41023(12) 0.48274(12) 0.35574(9) 0.0125(4) Uani 1 1 d . . . . .
C317 C 0.31851(12) 0.35375(11) 0.32093(9) 0.0121(4) Uani 1 1 d . . . . .
C318 C 0.29848(12) 0.26890(12) 0.32390(9) 0.0122(4) Uani 1 1 d . . . . .
C319 C 0.34618(12) 0.21170(12) 0.35652(10) 0.0132(4) Uani 1 1 d . . . . .
C320 C 0.30610(13) 0.13194(12) 0.35138(10) 0.0140(4) Uani 1 1 d . . . . .
C321 C 0.21623(13) 0.10524(11) 0.31346(10) 0.0146(4) Uani 1 1 d . . . . .
C322 C 0.17130(12) 0.15877(12) 0.27720(10) 0.0143(4) Uani 1 1 d . . . . .
C323 C 0.21192(12) 0.24090(12) 0.28015(9) 0.0127(4) Uani 1 1 d . . . . .
C324 C 0.18365(12) 0.30951(11) 0.25029(10) 0.0124(4) Uani 1 1 d . . . . .
C325 C 0.08222(12) 0.37172(12) 0.17471(10) 0.0129(4) Uani 1 1 d . . . . .
C326 C -0.00120(12) 0.36945(12) 0.12378(10) 0.0136(4) Uani 1 1 d . . . . .
C327 C -0.06727(13) 0.30535(12) 0.09276(10) 0.0160(4) Uani 1 1 d . . . . .
C328 C -0.14257(13) 0.32204(12) 0.04821(10) 0.0165(4) Uani 1 1 d . . . . .
C329 C -0.14915(13) 0.40156(13) 0.03310(10) 0.0174(4) Uani 1 1 d . . . . .
C330 C -0.08005(13) 0.46535(12) 0.06176(10) 0.0153(4) Uani 1 1 d . . . . .
C331 C -0.00721(12) 0.44899(12) 0.10827(10) 0.0141(4) Uani 1 1 d . . . . .
C332 C 0.07324(12) 0.50300(12) 0.14782(9) 0.0133(4) Uani 1 1 d . . . . .
Cl1 Cl 0.16395(3) 0.00575(3) 0.31526(3) 0.01937(11) Uani 1 1 d . . . . .
Cl2 Cl 0.06391(3) 0.12524(3) 0.22974(3) 0.02212(11) Uani 1 1 d . . . . .
Cl31 Cl 0.03380(3) 0.74390(3) 0.09331(3) 0.02243(11) Uani 1 1 d . . . . .
Cl32 Cl 0.12429(4) 0.92530(3) 0.10863(3) 0.02536(12) Uani 1 1 d . . . . .
Cl33 Cl 0.31202(3) 0.98306(3) 0.20008(3) 0.01994(11) Uani 1 1 d . . . . .
Cl34 Cl 0.40598(3) 0.86395(3) 0.28894(3) 0.02108(11) Uani 1 1 d . . . . .
Cl35 Cl 0.53463(3) 0.77956(3) 0.40529(3) 0.02007(11) Uani 1 1 d . . . . .
Cl36 Cl 0.71390(3) 0.74078(3) 0.48872(3) 0.02059(11) Uani 1 1 d . . . . .
Cl37 Cl 0.73194(3) 0.56306(3) 0.51905(2) 0.01937(11) Uani 1 1 d . . . . .
Cl38 Cl 0.58365(3) 0.42103(3) 0.44820(3) 0.01985(11) Uani 1 1 d . . . . .
Cl39 Cl 0.45682(3) 0.24085(3) 0.40060(3) 0.01807(10) Uani 1 1 d . . . . .
Cl40 Cl 0.36536(3) 0.06073(3) 0.38904(3) 0.02065(11) Uani 1 1 d . . . . .
Cl43 Cl -0.05770(3) 0.20642(3) 0.10666(3) 0.02145(11) Uani 1 1 d . . . . .
Cl44 Cl -0.22778(3) 0.24392(3) 0.01196(3) 0.02406(12) Uani 1 1 d . . . . .
Cl45 Cl -0.24131(3) 0.42097(3) -0.02305(3) 0.02276(11) Uani 1 1 d . . . . .
Cl46 Cl -0.08513(3) 0.56185(3) 0.03923(3) 0.01970(11) Uani 1 1 d . . . . .
Cl47 Cl 0.13772(3) 0.51037(3) 0.34187(2) 0.01750(10) Uani 1 1 d . . . . .
Cl48 Cl 0.34213(3) 0.47832(3) 0.16623(3) 0.01936(11) Uani 1 1 d . . . . .
N301 N 0.23047(10) 0.61141(9) 0.23140(8) 0.0129(3) Uani 1 1 d . . . . .
N302 N 0.36828(10) 0.67832(10) 0.30945(8) 0.0131(3) Uani 1 1 d . . . . .
N303 N 0.35567(10) 0.53398(10) 0.32298(8) 0.0139(3) Uani 1 1 d . . . . .
N304 N 0.39522(10) 0.40456(10) 0.35531(8) 0.0123(3) Uani 1 1 d . . . . .
N305 N 0.24822(10) 0.37561(9) 0.27662(8) 0.0127(3) Uani 1 1 d . . . . .
N306 N 0.10676(10) 0.30888(10) 0.20277(8) 0.0132(3) Uani 1 1 d . . . . .
N307 N 0.12376(10) 0.45231(10) 0.18488(8) 0.0142(3) Uani 1 1 d . . . . .
N308 N 0.08980(10) 0.58114(10) 0.14662(8) 0.0141(3) Uani 1 1 d . . . . .
Sn31 Sn 0.23983(2) 0.49343(2) 0.25371(2) 0.01128(4) Uani 1 1 d . . . . .

loop_
_atom_site_aniso_label
_atom_site_aniso_U_11
_atom_site_aniso_U_22
_atom_site_aniso_U_33
_atom_site_aniso_U_23
_atom_site_aniso_U_13
_atom_site_aniso_U_12
C41 0.0248(11) 0.0256(13) 0.0220(12) 0.0008(10) 0.0015(9) 0.0109(9)
C42 0.0200(11) 0.0271(13) 0.0227(12) 0.0050(10) 0.0039(9) 0.0078(9)
C43 0.0272(12) 0.0387(15) 0.0205(12) 0.0058(11) 0.0034(9) 0.0077(10)
C44 0.0271(13) 0.0409(16) 0.0305(14) 0.0002(12) -0.0034(10) 0.0040(11)
C45 0.0214(12) 0.0356(15) 0.0393(15) 0.0107(12) 0.0038(10) 0.0077(10)
C46 0.0236(11) 0.0314(14) 0.0287(13) 0.0080(11) 0.0095(9) 0.0128(10)
Cl41 0.0356(3) 0.0439(4) 0.0250(3) -0.0066(3) 0.0075(2) 0.0062(3)
Cl42 0.0246(3) 0.0347(3) 0.0276(3) 0.0025(3) 0.0077(2) 0.0042(2)
C51 0.0182(10) 0.0192(11) 0.0233(12) 0.0012(9) 0.0005(8) 0.0055(8)
C52 0.0219(11) 0.0200(12) 0.0210(11) 0.0002(9) -0.0012(8) 0.0076(8)
C53 0.0301(12) 0.0300(14) 0.0269(13) 0.0103(11) 0.0012(10) 0.0043(10)
C54 0.0333(13) 0.0225(13) 0.0463(17) 0.0138(12) -0.0074(11) -0.0043(10)
C55 0.0380(14) 0.0195(13) 0.0417(16) -0.0038(11) -0.0130(11) 0.0066(10)
C56 0.0318(12) 0.0243(13) 0.0246(12) -0.0028(10) -0.0002(9) 0.0115(10)
Cl51 0.0287(3) 0.0282(3) 0.0266(3) 0.0020(2) 0.0097(2) -0.0004(2)
Cl52 0.0331(3) 0.0256(3) 0.0206(3) -0.0026(2) 0.0039(2) 0.0076(2)
C101 0.0247(11) 0.0134(11) 0.0241(12) -0.0009(9) 0.0020(9) -0.0027(8)
C102 0.0273(11) 0.0117(11) 0.0230(12) -0.0009(9) 0.0032(9) 0.0013(8)
C103 0.0279(12) 0.0192(12) 0.0271(13) -0.0049(10) 0.0111(9) 0.0030(9)
C104 0.0269(11) 0.0221(12) 0.0189(11) -0.0021(9) 0.0049(9) 0.0006(9)
C105 0.0220(11) 0.0190(11) 0.0208(11) 0.0065(9) 0.0064(8) -0.0005(8)
C106 0.0144(10) 0.0209(12) 0.0238(12) 0.0065(9) 0.0025(8) -0.0013(8)
C107 0.0209(11) 0.0183(11) 0.0239(12) 0.0057(9) 0.0015(9) 0.0002(8)
C108 0.0217(11) 0.0239(12) 0.0206(12) 0.0078(9) 0.0025(8) -0.0005(9)
C109 0.0288(12) 0.0210(12) 0.0173(11) 0.0028(9) -0.0040(9) 0.0003(9)
C110 0.0230(11) 0.0212(12) 0.0204(11) 0.0012(9) -0.0068(8) 0.0033(8)
C111 0.0134(10) 0.0245(12) 0.0212(11) 0.0008(9) -0.0033(8) -0.0027(8)
C112 0.0198(11) 0.0164(11) 0.0251(12) 0.0013(9) -0.0028(8) -0.0053(8)
C113 0.0165(10) 0.0168(11) 0.0219(11) 0.0034(9) 0.0040(8) -0.0024(8)
C114 0.0129(10) 0.0195(11) 0.0218(11) 0.0016(9) 0.0012(8) -0.0035(8)
C115 0.0146(10) 0.0247(12) 0.0254(12) 0.0088(10) 0.0023(8) 0.0057(8)
C116 0.0197(10) 0.0179(11) 0.0305(13) 0.0043(10) 0.0086(9) 0.0065(8)
C117 0.0219(11) 0.0112(11) 0.0271(12) 0.0013(9) 0.0004(9) 0.0018(8)
C118 0.0195(10) 0.0140(11) 0.0244(12) 0.0039(9) 0.0010(8) -0.0019(8)
K11 0.0151(2) 0.0141(2) 0.0169(2) 0.00025(17) 0.00071(16) 0.00053(16)
N101 0.0176(9) 0.0156(9) 0.0178(9) 0.0001(7) 0.0009(7) 0.0007(7)
N102 0.0153(8) 0.0152(9) 0.0173(9) 0.0012(7) -0.0005(7) 0.0003(6)
O101 0.0216(7) 0.0134(7) 0.0202(8) 0.0000(6) 0.0055(6) 0.0019(6)
O102 0.0216(7) 0.0162(8) 0.0176(8) 0.0008(6) 0.0032(6) -0.0008(6)
O103 0.0215(7) 0.0180(8) 0.0166(8) 0.0010(6) -0.0013(6) -0.0035(6)
O104 0.0146(7) 0.0187(8) 0.0214(8) 0.0048(6) -0.0017(6) 0.0014(5)
O105 0.0144(7) 0.0162(8) 0.0238(8) 0.0047(6) -0.0005(6) -0.0002(5)
O106 0.0161(7) 0.0152(8) 0.0258(8) -0.0013(6) 0.0054(6) 0.0001(5)
C201 0.0221(11) 0.0156(11) 0.0232(12) -0.0014(9) -0.0006(9) -0.0015(8)
C202 0.0271(11) 0.0146(11) 0.0255(12) -0.0050(9) -0.0001(9) 0.0027(8)
C203 0.0228(11) 0.0275(13) 0.0295(13) -0.0084(10) 0.0067(9) 0.0093(9)
C204 0.0213(11) 0.0413(15) 0.0244(13) -0.0064(11) 0.0060(9) 0.0063(10)
C205 0.0219(11) 0.0418(16) 0.0281(13) 0.0126(12) 0.0058(9) 0.0016(10)
C206 0.0218(12) 0.0324(14) 0.0401(15) 0.0195(12) 0.0002(10) -0.0062(10)
C207 0.0173(10) 0.0260(12) 0.0204(11) 0.0035(9) 0.0039(8) 0.0015(8)
C208 0.0180(10) 0.0274(13) 0.0238(12) 0.0044(10) 0.0050(8) 0.0053(9)
C209 0.0327(13) 0.0307(14) 0.0358(14) 0.0124(11) 0.0181(10) 0.0205(10)
C210 0.0581(16) 0.0217(13) 0.0329(14) 0.0033(11) 0.0225(12) 0.0182(11)
C211 0.0433(14) 0.0130(12) 0.0330(14) 0.0019(10) -0.0084(11) 0.0014(9)
C212 0.0318(13) 0.0210(13) 0.0333(14) 0.0121(11) -0.0094(10) -0.0063(9)
C213 0.0246(11) 0.0182(11) 0.0223(12) 0.0058(9) 0.0014(9) 0.0012(8)
C214 0.0259(11) 0.0252(12) 0.0162(11) 0.0048(9) 0.0046(8) 0.0039(9)
C215 0.0322(12) 0.0220(12) 0.0167(11) -0.0009(9) -0.0073(9) -0.0003(9)
C216 0.0268(12) 0.0201(12) 0.0246(12) 0.0021(10) -0.0097(9) 0.0028(9)
C217 0.0256(12) 0.0233(13) 0.0346(14) 0.0091(11) -0.0114(10) -0.0075(9)
C218 0.0318(13) 0.0223(13) 0.0388(15) 0.0103(11) -0.0142(11) -0.0105(10)
K21 0.0193(2) 0.0154(2) 0.0166(2) 0.00062(18) -0.00089(17) 0.00168(16)
N201 0.0185(9) 0.0165(9) 0.0175(9) 0.0018(7) 0.0015(7) 0.0015(7)
N202 0.0239(10) 0.0211(10) 0.0287(11) 0.0081(9) -0.0078(8) -0.0051(7)
O201 0.0185(7) 0.0192(8) 0.0207(8) -0.0015(6) 0.0040(6) 0.0057(6)
O202 0.0225(8) 0.0299(9) 0.0227(8) 0.0032(7) 0.0045(6) -0.0013(6)
O203 0.0267(8) 0.0186(8) 0.0244(8) 0.0050(7) 0.0043(6) 0.0076(6)
O204 0.0324(8) 0.0145(8) 0.0252(9) -0.0006(7) 0.0055(6) 0.0029(6)
O205 0.0252(8) 0.0175(8) 0.0153(8) -0.0004(6) -0.0010(6) -0.0014(6)
O206 0.0237(8) 0.0175(8) 0.0279(9) 0.0053(7) -0.0076(6) 0.0002(6)
C301 0.0150(9) 0.0116(10) 0.0131(10) 0.0018(8) 0.0015(7) 0.0033(7)
C302 0.0140(9) 0.0141(10) 0.0136(10) 0.0017(8) 0.0029(7) 0.0013(7)
C303 0.0144(9) 0.0167(11) 0.0162(10) 0.0033(8) 0.0010(8) 0.0022(7)
C304 0.0203(10) 0.0134(10) 0.0172(11) 0.0068(8) 0.0037(8) 0.0066(8)
C305 0.0188(10) 0.0097(10) 0.0170(10) 0.0012(8) 0.0072(8) 0.0014(7)
C306 0.0163(10) 0.0122(10) 0.0153(10) -0.0020(8) 0.0019(8) 0.0008(7)
C307 0.0130(9) 0.0129(10) 0.0128(10) 0.0021(8) 0.0022(7) 0.0016(7)
C308 0.0144(9) 0.0095(10) 0.0139(10) -0.0012(8) 0.0010(7) 0.0001(7)
C309 0.0133(9) 0.0103(10) 0.0141(10) -0.0017(8) 0.0011(7) -0.0016(7)
C310 0.0132(9) 0.0141(10) 0.0123(10) 0.0007(8) 0.0022(7) 0.0007(7)
C311 0.0149(9) 0.0126(10) 0.0149(10) -0.0002(8) 0.0019(7) -0.0021(7)
C312 0.0133(9) 0.0157(11) 0.0146(10) -0.0039(8) 0.0016(7) -0.0030(7)
C313 0.0100(9) 0.0219(11) 0.0112(10) -0.0003(8) -0.0013(7) 0.0003(7)
C314 0.0163(10) 0.0145(10) 0.0131(10) 0.0009(8) 0.0033(7) 0.0024(7)
C315 0.0129(9) 0.0129(10) 0.0117(10) 0.0005(8) 0.0022(7) -0.0007(7)
C316 0.0105(9) 0.0138(10) 0.0128(10) 0.0012(8) 0.0006(7) 0.0014(7)
C317 0.0122(9) 0.0114(10) 0.0127(10) 0.0018(8) 0.0000(7) 0.0032(7)
C318 0.0126(9) 0.0130(10) 0.0107(10) -0.0001(8) 0.0009(7) 0.0021(7)
C319 0.0130(9) 0.0145(10) 0.0125(10) 0.0009(8) 0.0017(7) 0.0035(7)
C320 0.0170(10) 0.0124(10) 0.0141(10) 0.0038(8) 0.0040(7) 0.0044(7)
C321 0.0180(10) 0.0089(10) 0.0173(11) 0.0004(8) 0.0058(8) 0.0003(7)
C322 0.0118(9) 0.0129(10) 0.0167(10) -0.0019(8) 0.0011(7) -0.0008(7)
C323 0.0122(9) 0.0131(10) 0.0128(10) 0.0007(8) 0.0019(7) 0.0017(7)
C324 0.0127(9) 0.0103(10) 0.0133(10) -0.0008(8) 0.0005(7) 0.0006(7)
C325 0.0105(9) 0.0116(10) 0.0152(10) -0.0023(8) 0.0004(7) -0.0009(7)
C326 0.0132(9) 0.0146(10) 0.0127(10) 0.0009(8) 0.0009(7) 0.0021(7)
C327 0.0161(10) 0.0144(10) 0.0167(11) -0.0006(8) 0.0007(8) 0.0022(7)
C328 0.0135(9) 0.0183(11) 0.0152(10) -0.0041(8) -0.0015(7) -0.0008(7)
C329 0.0129(9) 0.0234(12) 0.0154(11) -0.0006(9) -0.0027(8) 0.0058(8)
C330 0.0152(10) 0.0155(11) 0.0160(10) 0.0019(8) 0.0028(8) 0.0044(7)
C331 0.0127(9) 0.0156(10) 0.0138(10) -0.0011(8) 0.0029(7) 0.0011(7)
C332 0.0117(9) 0.0161(10) 0.0117(10) 0.0016(8) -0.0002(7) 0.0023(7)
Cl1 0.0195(2) 0.0101(2) 0.0287(3) 0.0034(2) 0.0053(2) 0.00044(18)
Cl2 0.0184(2) 0.0126(2) 0.0311(3) 0.0012(2) -0.0069(2) -0.00277(18)
Cl31 0.0212(3) 0.0172(3) 0.0266(3) 0.0069(2) -0.0067(2) 0.00230(19)
Cl32 0.0262(3) 0.0161(3) 0.0339(3) 0.0125(2) -0.0013(2) 0.0045(2)
Cl33 0.0256(3) 0.0094(2) 0.0253(3) 0.0025(2) 0.0066(2) 0.00094(18)
Cl34 0.0211(2) 0.0124(2) 0.0260(3) 0.0005(2) -0.0042(2) -0.00279(18)
Cl35 0.0205(2) 0.0118(2) 0.0242(3) -0.0013(2) -0.00501(19) -0.00159(18)
Cl36 0.0149(2) 0.0193(3) 0.0231(3) -0.0041(2) -0.00438(19) -0.00351(18)
Cl37 0.0130(2) 0.0250(3) 0.0182(3) -0.0009(2) -0.00429(18) 0.00331(18)
Cl38 0.0175(2) 0.0162(3) 0.0244(3) 0.0030(2) -0.00453(19) 0.00356(18)
Cl39 0.0154(2) 0.0155(2) 0.0220(3) 0.0039(2) -0.00393(18) 0.00254(18)
Cl40 0.0206(2) 0.0138(3) 0.0282(3) 0.0086(2) 0.0006(2) 0.00457(18)
Cl43 0.0208(2) 0.0126(2) 0.0270(3) -0.0021(2) -0.0073(2) -0.00002(18)
Cl44 0.0172(2) 0.0210(3) 0.0286(3) -0.0040(2) -0.0096(2) -0.00165(19)
Cl45 0.0165(2) 0.0254(3) 0.0237(3) 0.0003(2) -0.0086(2) 0.0045(2)
Cl46 0.0182(2) 0.0186(3) 0.0217(3) 0.0048(2) -0.00338(19) 0.00467(19)
Cl47 0.0188(2) 0.0143(2) 0.0192(3) 0.0003(2) 0.00458(18) 0.00095(18)
Cl48 0.0207(2) 0.0186(3) 0.0194(3) 0.0022(2) 0.00505(19) 0.00276(19)
N301 0.0138(8) 0.0091(8) 0.0152(9) 0.0027(7) 0.0001(6) 0.0009(6)
N302 0.0136(8) 0.0108(8) 0.0137(9) -0.0007(7) -0.0005(6) 0.0004(6)
N303 0.0124(8) 0.0108(8) 0.0166(9) 0.0016(7) -0.0026(6) -0.0003(6)
N304 0.0128(8) 0.0115(8) 0.0120(8) 0.0010(7) -0.0004(6) 0.0013(6)
N305 0.0123(8) 0.0097(8) 0.0156(9) 0.0012(7) 0.0003(6) 0.0014(6)
N306 0.0131(8) 0.0121(9) 0.0131(8) -0.0003(7) -0.0005(6) 0.0009(6)
N307 0.0140(8) 0.0096(8) 0.0171(9) 0.0015(7) -0.0036(6) 0.0002(6)
N308 0.0154(8) 0.0123(9) 0.0142(9) 0.0015(7) -0.0002(6) 0.0020(6)
Sn31 0.01093(6) 0.00842(7) 0.01305(7) 0.00104(5) -0.00228(5) 0.00009(5)

loop_
_atom_type_symbol
_atom_type_description
_atom_type_scat_dispersion_real
_atom_type_scat_dispersion_imag
_atom_type_scat_source
C C 0.0033 0.0016 'International Tables Vol C Tables 4.2.6.8 and 6.1.1.4'
H H 0.0000 0.0000 'International Tables Vol C Tables 4.2.6.8 and 6.1.1.4'
Cl Cl 0.1484 0.1585 'International Tables Vol C Tables 4.2.6.8 and 6.1.1.4'
K K 0.2009 0.2494 'International Tables Vol C Tables 4.2.6.8 and 6.1.1.4'
N N 0.0061 0.0033 'International Tables Vol C Tables 4.2.6.8 and 6.1.1.4'
O O 0.0106 0.0060 'International Tables Vol C Tables 4.2.6.8 and 6.1.1.4'
Sn Sn -0.6537 1.4246 'International Tables Vol C Tables 4.2.6.8 and 6.1.1.4'

loop_
_exptl_crystal_face_index_h
_exptl_crystal_face_index_k
_exptl_crystal_face_index_l
_exptl_crystal_face_perp_dist
-1 0 1 0.0756
1 0 -1 0.0015
0 -1 0 0.1873
0 1 0 0.1274
-1 1 -2 0.2212
1 -1 2 0.2065

loop_
_geom_angle_atom_site_label_1
_geom_angle_atom_site_label_2
_geom_angle_atom_site_label_3
_geom_angle
_geom_angle_site_symmetry_1
_geom_angle_site_symmetry_3
_geom_angle_publ_flag
C42 C41 Cl41 120.42(17) . . ?
C42 C41 K21 108.76(13) . . ?
C46 C41 C42 120.3(2) . . ?
C46 C41 Cl41 119.23(18) . . ?
C46 C41 K21 88.62(13) . . ?
Cl41 C41 K21 73.53(7) . . ?
C41 C42 Cl42 120.83(17) . . ?
C41 C42 K21 59.46(11) . . ?
C43 C42 C41 120.0(2) . . ?
C43 C42 Cl42 119.16(17) . . ?
C43 C42 K21 112.82(14) . . ?
Cl42 C42 K21 97.45(7) . . ?
C42 C43 H43 120.3 . . ?
C42 C43 C44 119.4(2) . . ?
C42 C43 K21 56.82(12) . . ?
C44 C43 H43 120.3 . . ?
C44 C43 K21 88.97(14) . . ?
K21 C43 H43 124.0 . . ?
C43 C44 H44 119.7 . . ?
C43 C44 K21 79.90(13) . . ?
C45 C44 C43 120.5(2) . . ?
C45 C44 H44 119.7 . . ?
C45 C44 K21 62.82(12) . . ?
K21 C44 H44 129.6 . . ?
C44 C45 H45 120.0 . . ?
C44 C45 C46 120.0(2) . . ?
C44 C45 K21 106.58(13) . . ?
C46 C45 H45 120.0 . . ?
C46 C45 K21 54.36(12) . . ?
K21 C45 H45 107.3 . . ?
C41 C46 H46 120.1 . . ?
C41 C46 K21 78.02(12) . . ?
C45 C46 C41 119.7(2) . . ?
C45 C46 H46 120.1 . . ?
C45 C46 K21 114.82(14) . . ?
K21 C46 H46 77.8 . . ?
C41 Cl41 K21 89.23(7) . . ?
C42 Cl42 K21 68.08(7) . . ?
C52 C51 Cl51 120.26(17) . . ?
C52 C51 K21 72.08(12) . 2_675 ?
C52 C51 K21 40.60(11) . . ?
C56 C51 C52 120.0(2) . . ?
C56 C51 Cl51 119.73(18) . . ?
C56 C51 K21 131.96(12) . 2_675 ?
C56 C51 K21 140.17(14) . . ?
Cl51 C51 K21 90.03(7) . . ?
Cl51 C51 K21 68.50(7) . 2_675 ?
K21 C51 K21 81.39(2) . 2_675 ?
C51 C52 Cl52 120.43(17) . . ?
C51 C52 K21 98.85(12) . 2_675 ?
C51 C52 K21 128.42(13) . . ?
C51 C52 K21 97.95(13) . 2_665 ?
C53 C52 C51 120.1(2) . . ?
C53 C52 Cl52 119.51(18) . . ?
C53 C52 K21 30.64(13) . 2_665 ?
C53 C52 K21 99.44(14) . . ?
C53 C52 K21 116.49(13) . 2_675 ?
Cl52 C52 K21 52.46(6) . 2_675 ?
Cl52 C52 K21 136.31(8) . 2_665 ?
Cl52 C52 K21 38.67(5) . . ?
K21 C52 K21 101.71(3) . 2_665 ?
K21 C52 K21 90.54(3) . 2_675 ?
K21 C52 K21 146.02(3) 2_675 2_665 ?
C52 C53 H53 120.2 . . ?
C52 C53 K21 55.68(12) . 2_675 ?
C52 C53 K21 144.27(14) . 2_665 ?
C52 C53 K21 65.22(12) . . ?
C54 C53 C52 119.6(2) . . ?
C54 C53 H53 120.2 . . ?
C54 C53 K21 129.73(14) . 2_675 ?
C54 C53 K21 148.15(15) . . ?
C54 C53 K21 41.91(13) . 2_665 ?
K21 C53 H53 64.7 . . ?
K21 C53 H53 86.2 2_665 . ?
K21 C53 H53 85.7 2_675 . ?
K21 C53 K21 113.92(3) . 2_665 ?
K21 C53 K21 158.23(3) 2_665 2_675 ?
K21 C53 K21 80.43(3) . 2_675 ?
C53 C54 H54 119.7 . . ?
C53 C54 C55 120.6(2) . . ?
C53 C54 K21 130.55(15) . 2_665 ?
C53 C54 K21 25.32(12) . . ?
C55 C54 H54 119.7 . . ?
C55 C54 K21 99.93(15) . 2_665 ?
C55 C54 K21 117.57(15) . . ?
K21 C54 H54 33.9 2_665 . ?
K21 C54 H54 116.4 . . ?
K21 C54 K21 112.26(3) . 2_665 ?
C54 C55 H55 120.0 . . ?
C54 C55 K21 52.48(13) . . ?
C54 C55 K21 69.37(14) . 2_665 ?
C56 C55 C54 120.1(2) . . ?
C56 C55 H55 120.0 . . ?
C56 C55 K21 152.07(14) . 2_665 ?
C56 C55 K21 72.88(14) . . ?
K21 C55 H55 154.7 . . ?
K21 C55 H55 57.9 2_665 . ?
K21 C55 K21 100.09(3) . 2_665 ?
C51 C56 H56 120.2 . . ?
C51 C56 K21 32.37(12) . . ?
C51 C56 K21 121.95(14) . 2_665 ?
C55 C56 C51 119.7(2) . . ?
C55 C56 H56 120.2 . . ?
C55 C56 K21 23.63(12) . 2_665 ?
C55 C56 K21 96.04(15) . . ?
K21 C56 H56 112.7 2_665 . ?
K21 C56 H56 137.4 . . ?
K21 C56 K21 91.19(3) . 2_665 ?
C51 Cl51 K21 73.16(7) . . ?
C51 Cl51 K21 100.25(7) . 2_675 ?
K21 Cl51 K21 84.254(8) . 2_675 ?
C52 Cl52 K21 116.93(7) . 2_675 ?
C52 Cl52 K21 123.64(7) . . ?
K21 Cl52 K21 118.416(13) . 2_675 ?
H10A C101 H10B 107.7 . . ?
C102 C101 H10A 108.9 . . ?
C102 C101 H10B 108.9 . . ?
N101 C101 H10A 108.9 . . ?
N101 C101 H10B 108.9 . . ?
N101 C101 C102 113.47(16) . . ?
C101 C102 H10C 110.0 . . ?
C101 C102 H10D 110.0 . . ?
H10C C102 H10D 108.3 . . ?
O101 C102 C101 108.67(16) . . ?
O101 C102 H10C 110.0 . . ?
O101 C102 H10D 110.0 . . ?
H10E C103 H10F 108.3 . . ?
C104 C103 H10E 109.8 . . ?
C104 C103 H10F 109.8 . . ?
O101 C103 H10E 109.8 . . ?
O101 C103 H10F 109.8 . . ?
O101 C103 C104 109.30(17) . . ?
C103 C104 H10G 110.0 . . ?
C103 C104 H10H 110.0 . . ?
H10G C104 H10H 108.4 . . ?
O102 C104 C103 108.57(17) . . ?
O102 C104 H10G 110.0 . . ?
O102 C104 H10H 110.0 . . ?
H10I C105 H10J 108.3 . . ?
C106 C105 H10I 109.9 . . ?
C106 C105 H10J 109.9 . . ?
O102 C105 H10I 109.9 . . ?
O102 C105 H10J 109.9 . . ?
O102 C105 C106 108.86(16) . . ?
C105 C106 H10K 108.8 . . ?
C105 C106 H10L 108.8 . . ?
C105 C106 K21 145.78(12) . 2_676 ?
H10K C106 H10L 107.7 . . ?
N102 C106 C105 113.81(16) . . ?
N102 C106 H10K 108.8 . . ?
N102 C106 H10L 108.8 . . ?
N102 C106 K21 31.98(9) . 2_676 ?
K21 C106 H10K 91.0 2_676 . ?
K21 C106 H10L 90.3 2_676 . ?
H10M C107 H10N 107.7 . . ?
C108 C107 H10M 108.8 . . ?
C108 C107 H10N 108.8 . . ?
N101 C107 H10M 108.8 . . ?
N101 C107 H10N 108.8 . . ?
N101 C107 C108 113.78(17) . . ?
C107 C108 H10O 109.9 . . ?
C107 C108 H10P 109.9 . . ?
C107 C108 K21 147.34(12) . 2_676 ?
H10O C108 H10P 108.3 . . ?
O103 C108 C107 108.90(17) . . ?
O103 C108 H10O 109.9 . . ?
O103 C108 H10P 109.9 . . ?
O103 C108 K21 54.77(10) . 2_676 ?
K21 C108 H10O 61.0 2_676 . ?
K21 C108 H10P 102.6 2_676 . ?
H10Q C109 H10R 108.3 . . ?
C110 C109 H10Q 110.0 . . ?
C110 C109 H10R 110.0 . . ?
C110 C109 K21 75.47(11) . 1_556 ?
C110 C109 K21 69.02(12) . 2_676 ?
O103 C109 H10Q 110.0 . . ?
O103 C109 H10R 110.0 . . ?
O103 C109 C110 108.66(17) . . ?
O103 C109 K21 147.89(12) . 1_556 ?
O103 C109 K21 132.72(12) . 2_676 ?
K21 C109 H10Q 115.0 2_676 . ?
K21 C109 H10Q 43.1 1_556 . ?
K21 C109 H10R 41.9 2_676 . ?
K21 C109 H10R 97.6 1_556 . ?
K21 C109 K21 79.09(2) 2_676 1_556 ?
C109 C110 H11A 109.8 . . ?
C109 C110 H11B 109.8 . . ?
C109 C110 K21 94.01(11) . 1_556 ?
C109 C110 K21 98.75(13) . 2_676 ?
H11A C110 H11B 108.3 . . ?
O104 C110 C109 109.32(16) . . ?
O104 C110 H11A 109.8 . . ?
O104 C110 H11B 109.8 . . ?
O104 C110 K21 138.64(11) . 1_556 ?
O104 C110 K21 60.38(10) . 2_676 ?
K21 C110 H11A 57.9 2_676 . ?
K21 C110 H11A 28.8 1_556 . ?
K21 C110 H11B 151.4 2_676 . ?
K21 C110 H11B 92.6 1_556 . ?
K21 C110 K21 83.16(2) 2_676 1_556 ?
H11C C111 H11D 108.4 . . ?
C112 C111 H11C 110.1 . . ?
C112 C111 H11D 110.1 . . ?
C112 C111 K21 73.99(12) . 2_676 ?
C112 C111 K21 146.70(13) . 1_556 ?
O104 C111 H11C 110.1 . . ?
O104 C111 H11D 110.1 . . ?
O104 C111 C112 108.21(16) . . ?
O104 C111 K21 80.64(11) . 2_676 ?
O104 C111 K21 79.83(10) . 1_556 ?
K21 C111 H11C 165.7 2_676 . ?
K21 C111 H11C 96.3 1_556 . ?
K21 C111 H11D 39.8 1_556 . ?
K21 C111 H11D 57.9 2_676 . ?
K21 C111 K21 75.70(2) 2_676 1_556 ?
C111 C112 H11E 108.9 . . ?
C111 C112 H11F 108.9 . . ?
C111 C112 K21 91.67(12) . 2_676 ?
H11E C112 H11F 107.7 . . ?
N102 C112 C111 113.57(17) . . ?
N102 C112 H11E 108.9 . . ?
N102 C112 H11F 108.9 . . ?
N102 C112 K21 136.81(12) . 2_676 ?
K21 C112 H11E 28.0 2_676 . ?
K21 C112 H11F 93.8 2_676 . ?
H11G C113 H11H 107.7 . . ?
C114 C113 H11G 108.8 . . ?
C114 C113 H11H 108.8 . . ?
N101 C113 H11G 108.8 . . ?
N101 C113 H11H 108.8 . . ?
N101 C113 C114 113.84(16) . . ?
C113 C114 H11I 109.8 . . ?
C113 C114 H11J 109.8 . . ?
H11I C114 H11J 108.2 . . ?
O105 C114 C113 109.42(16) . . ?
O105 C114 H11I 109.8 . . ?
O105 C114 H11J 109.8 . . ?
H11K C115 H11L 108.4 . . ?
C116 C115 H11K 110.0 . . ?
C116 C115 H11L 110.0 . . ?
C116 C115 K21 31.28(11) . 2_676 ?
O105 C115 H11K 110.0 . . ?
O105 C115 H11L 110.0 . . ?
O105 C115 C116 108.35(16) . . ?
O105 C115 K21 81.83(10) . 2_676 ?
K21 C115 H11K 105.4 2_676 . ?
K21 C115 H11L 136.9 2_676 . ?
C115 C116 H11M 110.0 . . ?
C115 C116 H11N 110.0 . . ?
C115 C116 K21 142.77(13) . 2_676 ?
H11M C116 H11N 108.4 . . ?
O106 C116 C115 108.46(17) . . ?
O106 C116 H11M 110.0 . . ?
O106 C116 H11N 110.0 . . ?
O106 C116 K21 82.22(11) . 2_676 ?
K21 C116 H11M 98.6 2_676 . ?
K21 C116 H11N 35.8 2_676 . ?
H11O C117 H11P 108.3 . . ?
C118 C117 H11O 109.9 . . ?
C118 C117 H11P 109.9 . . ?
C118 C117 K21 104.05(12) . 2_676 ?
O106 C117 H11O 109.9 . . ?
O106 C117 H11P 109.9 . . ?
O106 C117 C118 108.88(17) . . ?
O106 C117 K21 131.76(12) . 2_676 ?
K21 C117 H11O 23.5 2_676 . ?
K21 C117 H11P 90.1 2_676 . ?
C117 C118 H11Q 109.1 . . ?
C117 C118 H11R 109.1 . . ?
C117 C118 K21 63.81(11) . 2_676 ?
H11Q C118 H11R 107.8 . . ?
N102 C118 C117 112.62(17) . . ?
N102 C118 H11Q 109.1 . . ?
N102 C118 H11R 109.1 . . ?
N102 C118 K21 85.69(11) . 2_676 ?
K21 C118 H11Q 165.2 2_676 . ?
K21 C118 H11R 65.3 2_676 . ?
N101 K11 N102 179.24(5) . . ?
N101 K11 K21 122.05(3) . 2_676 ?
N102 K11 K21 57.49(3) . 2_676 ?
O101 K11 N101 60.34(4) . . ?
O101 K11 N102 120.18(4) . . ?
O101 K11 O102 60.22(4) . . ?
O101 K11 O104 139.28(4) . . ?
O101 K11 O106 117.54(4) . . ?
O101 K11 K21 174.70(3) . 2_676 ?
O102 K11 N101 120.15(5) . . ?
O102 K11 N102 60.44(4) . . ?
O102 K11 O104 100.29(4) . . ?
O102 K11 O106 93.23(4) . . ?
O102 K11 K21 116.62(3) . 2_676 ?
O103 K11 N101 60.86(4) . . ?
O103 K11 N102 119.31(4) . . ?
O103 K11 O101 100.92(4) . . ?
O103 K11 O102 126.16(4) . . ?
O103 K11 O104 59.90(4) . . ?
O103 K11 O105 99.55(4) . . ?
O103 K11 O106 135.75(4) . . ?
O103 K11 K21 77.40(3) . 2_676 ?
O104 K11 N101 120.26(4) . . ?
O104 K11 N102 59.81(4) . . ?
O104 K11 O106 97.59(4) . . ?
O104 K11 K21 35.62(3) . 2_676 ?
O105 K11 N101 61.39(4) . . ?
O105 K11 N102 117.89(4) . . ?
O105 K11 O101 94.26(4) . . ?
O105 K11 O102 129.51(4) . . ?
O105 K11 O104 122.74(4) . . ?
O105 K11 O106 58.80(4) . . ?
O105 K11 K21 90.99(3) . 2_676 ?
O106 K11 N101 119.77(4) . . ?
O106 K11 N102 59.55(4) . . ?
O106 K11 K21 66.04(3) . 2_676 ?
C101 N101 C107 109.45(16) . . ?
C101 N101 C113 110.35(15) . . ?
C101 N101 K11 110.70(12) . . ?
C107 N101 C113 109.92(16) . . ?
C107 N101 K11 108.90(11) . . ?
C113 N101 K11 107.49(11) . . ?
C106 N102 K11 107.65(11) . . ?
C106 N102 K21 141.61(11) . 2_676 ?
C112 N102 C106 109.40(15) . . ?
C112 N102 C118 109.46(16) . . ?
C112 N102 K11 109.72(11) . . ?
C112 N102 K21 34.91(10) . 2_676 ?
C118 N102 C106 110.04(16) . . ?
C118 N102 K11 110.54(11) . . ?
C118 N102 K21 82.19(11) . 2_676 ?
K11 N102 K21 100.97(4) . 2_676 ?
C102 O101 K11 115.67(12) . . ?
C103 O101 C102 111.16(15) . . ?
C103 O101 K11 115.47(11) . . ?
C104 O102 K11 113.62(11) . . ?
C105 O102 C104 110.63(15) . . ?
C105 O102 K11 116.95(12) . . ?
C108 O103 K11 117.11(11) . . ?
C108 O103 K21 116.86(11) . 2_676 ?
C109 O103 C108 111.61(16) . . ?
C109 O103 K11 117.26(11) . . ?
C109 O103 K21 39.79(10) . 2_676 ?
K11 O103 K21 82.68(3) . 2_676 ?
C110 O104 K11 109.87(11) . . ?
C110 O104 K21 107.69(11) . 2_676 ?
C110 O104 K21 35.37(10) . 1_556 ?
C111 O104 C110 110.58(14) . . ?
C111 O104 K11 112.24(11) . . ?
C111 O104 K21 85.85(11) . 2_676 ?
C111 O104 K21 91.25(10) . 1_556 ?
K11 O104 K21 127.98(4) . 2_676 ?
K11 O104 K21 145.02(4) . 1_556 ?
K21 O104 K21 77.140(15) 2_676 1_556 ?
C114 O105 K11 116.31(11) . . ?
C114 O105 K21 148.28(11) . 2_676 ?
C115 O105 C114 111.55(15) . . ?
C115 O105 K11 117.72(11) . . ?
C115 O105 K21 88.84(11) . 2_676 ?
K11 O105 K21 70.09(3) . 2_676 ?
C116 O106 K11 111.15(11) . . ?
C116 O106 K21 86.82(11) . 2_676 ?
C117 O106 C116 111.79(15) . . ?
C117 O106 K11 110.26(11) . . ?
C117 O106 K21 40.07(10) . 2_676 ?
K11 O106 K21 92.66(3) . 2_676 ?
H20A C201 H20B 107.7 . . ?
C202 C201 H20A 108.9 . . ?
C202 C201 H20B 108.9 . . ?
C202 C201 K21 74.40(11) . . ?
C202 C201 K21 82.67(11) . 2_665 ?
K21 C201 H20A 94.5 . . ?
K21 C201 H20A 79.8 2_665 . ?
K21 C201 H20B 154.3 . . ?
K21 C201 H20B 47.9 2_665 . ?
K21 C201 K21 153.21(5) . 2_665 ?
N201 C201 H20A 108.9 . . ?
N201 C201 H20B 108.9 . . ?
N201 C201 C202 113.33(16) . . ?
N201 C201 K21 156.49(12) . 2_665 ?
N201 C201 K21 49.90(9) . . ?
C201 C202 H20C 109.7 . . ?
C201 C202 H20D 109.7 . . ?
C201 C202 K21 82.23(12) . . ?
C201 C202 K21 85.96(11) . 2_665 ?
H20C C202 H20D 108.2 . . ?
K21 C202 H20C 88.8 . . ?
K21 C202 H20C 108.4 2_665 . ?
K21 C202 H20D 153.3 . . ?
K21 C202 H20D 26.0 2_665 . ?
K21 C202 K21 161.72(5) . 2_665 ?
O201 C202 C201 109.69(17) . . ?
O201 C202 H20C 109.7 . . ?
O201 C202 H20D 109.7 . . ?
O201 C202 K21 43.82(9) . . ?
O201 C202 K21 130.08(12) . 2_665 ?
H20E C203 H20F 108.1 . . ?
C204 C203 H20E 109.6 . . ?
C204 C203 H20F 109.6 . . ?
C204 C203 K21 81.61(13) . . ?
C204 C203 K21 134.68(13) . 2_665 ?
K21 C203 H20E 38.0 2_665 . ?
K21 C203 H20E 157.8 . . ?
K21 C203 H20F 84.7 . . ?
K21 C203 H20F 111.2 2_665 . ?
K21 C203 K21 120.86(4) . 2_665 ?
O201 C203 H20E 109.6 . . ?
O201 C203 H20F 109.6 . . ?
O201 C203 C204 110.21(17) . . ?
O201 C203 K21 73.35(11) . 2_665 ?
O201 C203 K21 48.20(9) . . ?
C203 C204 H20G 110.0 . . ?
C203 C204 H20H 110.0 . . ?
C203 C204 K21 74.56(12) . . ?
H20G C204 H20H 108.4 . . ?
K21 C204 H20G 150.1 . . ?
K21 C204 H20H 96.8 . . ?
O202 C204 C203 108.51(18) . . ?
O202 C204 H20G 110.0 . . ?
O202 C204 H20H 110.0 . . ?
O202 C204 K21 44.11(9) . . ?
H20I C205 H20J 108.4 . . ?
C206 C205 H20I 110.1 . . ?
C206 C205 H20J 110.1 . . ?
C206 C205 K21 82.42(13) . . ?
C206 C205 K21 58.02(12) . 2_775 ?
K21 C205 H20I 105.5 2_775 . ?
K21 C205 H20I 89.4 . . ?
K21 C205 H20J 56.7 2_775 . ?
K21 C205 H20J 151.8 . . ?
K21 C205 K21 140.36(5) . 2_775 ?
O202 C205 H20I 110.1 . . ?
O202 C205 H20J 110.1 . . ?
O202 C205 C206 107.99(18) . . ?
O202 C205 K21 41.95(10) . . ?
O202 C205 K21 144.44(11) . 2_775 ?
C205 C206 H20K 108.7 . . ?
C205 C206 H20L 108.7 . . ?
C205 C206 K21 113.03(13) . 2_775 ?
C205 C206 K21 74.46(12) . . ?
H20K C206 H20L 107.6 . . ?
K21 C206 H20K 96.2 . . ?
K21 C206 H20K 79.3 2_775 . ?
K21 C206 H20L 152.8 . . ?
K21 C206 H20L 29.1 2_775 . ?
K21 C206 K21 172.11(5) . 2_775 ?
N202 C206 C205 114.13(18) . . ?
N202 C206 H20K 108.7 . . ?
N202 C206 H20L 108.7 . . ?
N202 C206 K21 125.79(12) . 2_775 ?
N202 C206 K21 49.43(10) . . ?
H20M C207 H20N 107.7 . . ?
C208 C207 H20M 108.9 . . ?
C208 C207 H20N 108.9 . . ?
C208 C207 K21 73.16(11) . . ?
K21 C207 H20M 97.1 . . ?
K21 C207 H20N 152.2 . . ?
N201 C207 H20M 108.9 . . ?
N201 C207 H20N 108.9 . . ?
N201 C207 C208 113.23(17) . . ?
N201 C207 K21 49.37(9) . . ?
C207 C208 H20O 109.8 . . ?
C207 C208 H20P 109.8 . . ?
C207 C208 K21 83.52(11) . . ?
C207 C208 K21 168.52(13) . 2_675 ?
H20O C208 H20P 108.2 . . ?
K21 C208 H20O 80.0 2_675 . ?
K21 C208 H20O 86.3 . . ?
K21 C208 H20P 154.3 . . ?
K21 C208 H20P 71.4 2_675 . ?
K21 C208 K21 91.28(4) . 2_675 ?
O203 C208 C207 109.38(17) . . ?
O203 C208 H20O 109.8 . . ?
O203 C208 H20P 109.8 . . ?
O203 C208 K21 44.54(8) . . ?
O203 C208 K21 60.46(10) . 2_675 ?
H20Q C209 H20R 108.3 . . ?
C210 C209 H20Q 109.9 . . ?
C210 C209 H20R 109.9 . . ?
C210 C209 K21 77.67(12) . . ?
C210 C209 K21 71.33(13) . 2_675 ?
K21 C209 H20Q 149.5 . . ?
K21 C209 H20Q 79.0 2_675 . ?
K21 C209 H20R 61.4 2_675 . ?
K21 C209 H20R 95.7 . . ?
K21 C209 K21 130.13(5) . 2_675 ?
O203 C209 H20Q 109.9 . . ?
O203 C209 H20R 109.9 . . ?
O203 C209 C210 108.96(19) . . ?
O203 C209 K21 169.73(13) . 2_675 ?
O203 C209 K21 42.23(9) . . ?
C209 C210 H21A 109.8 . . ?
C209 C210 H21B 109.8 . . ?
C209 C210 K21 96.26(14) . 2_675 ?
C209 C210 K21 79.00(12) . . ?
H21A C210 H21B 108.2 . . ?
K21 C210 H21A 156.9 . . ?
K21 C210 H21A 21.7 2_675 . ?
K21 C210 H21B 129.8 2_675 . ?
K21 C210 H21B 87.5 . . ?
K21 C210 K21 140.57(6) . 2_675 ?
O204 C210 C209 109.44(18) . . ?
O204 C210 H21A 109.8 . . ?
O204 C210 H21B 109.8 . . ?
O204 C210 K21 47.68(9) . . ?
O204 C210 K21 100.17(12) . 2_675 ?
H21C C211 H21D 108.2 . . ?
C212 C211 H21C 109.8 . . ?
C212 C211 H21D 109.8 . . ?
C212 C211 K21 114.89(13) . 2_675 ?
C212 C211 K21 81.01(12) . . ?
K21 C211 H21C 87.8 . . ?
K21 C211 H21C 126.9 2_675 . ?
K21 C211 H21D 155.1 . . ?
K21 C211 H21D 29.6 2_675 . ?
K21 C211 K21 125.60(5) . 2_675 ?
O204 C211 H21C 109.8 . . ?
O204 C211 H21D 109.8 . . ?
O204 C211 C212 109.59(19) . . ?
O204 C211 K21 81.03(11) . 2_675 ?
O204 C211 K21 45.68(9) . . ?
C211 C212 H21E 108.8 . . ?
C211 C212 H21F 108.8 . . ?
C211 C212 K21 55.02(12) . 2_675 ?
C211 C212 K21 150.70(13) . 2_775 ?
C211 C212 K21 75.88(12) . . ?
H21E C212 H21F 107.7 . . ?
K21 C212 H21E 88.1 2_775 . ?
K21 C212 H21E 92.6 . . ?
K21 C212 H21E 64.4 2_675 . ?
K21 C212 H21F 92.8 2_675 . ?
K21 C212 H21F 155.6 . . ?
K21 C212 H21F 42.1 2_775 . ?
K21 C212 K21 108.55(4) . 2_675 ?
K21 C212 K21 117.80(3) 2_675 2_775 ?
K21 C212 K21 128.46(5) . 2_775 ?
N202 C212 C211 113.70(19) . . ?
N202 C212 H21E 108.8 . . ?
N202 C212 H21F 108.8 . . ?
N202 C212 K21 81.17(11) . 2_775 ?
N202 C212 K21 50.03(10) . . ?
N202 C212 K21 158.35(12) . 2_675 ?
H21G C213 H21H 107.8 . . ?
C214 C213 H21G 109.1 . . ?
C214 C213 H21H 109.1 . . ?
C214 C213 K21 74.58(11) . . ?
K21 C213 H21G 95.7 . . ?
K21 C213 H21H 152.7 . . ?
N201 C213 H21G 109.1 . . ?
N201 C213 H21H 109.1 . . ?
N201 C213 C214 112.69(17) . . ?
N201 C213 K21 48.36(9) . . ?
C213 C214 H21I 109.9 . . ?
C213 C214 H21J 109.9 . . ?
C213 C214 K21 82.26(11) . . ?
H21I C214 H21J 108.3 . . ?
K21 C214 H21I 87.8 . . ?
K21 C214 H21J 153.9 . . ?
O205 C214 C213 108.85(17) . . ?
O205 C214 H21I 109.9 . . ?
O205 C214 H21J 109.9 . . ?
O205 C214 K21 44.09(9) . . ?
H21K C215 H21L 108.3 . . ?
C216 C215 H21K 109.9 . . ?
C216 C215 H21L 109.9 . . ?
C216 C215 K21 77.42(11) . . ?
K21 C215 H21K 152.5 . . ?
K21 C215 H21L 92.9 . . ?
O205 C215 H21K 109.9 . . ?
O205 C215 H21L 109.9 . . ?
O205 C215 C216 108.95(18) . . ?
O205 C215 K21 44.52(9) . . ?
C215 C216 H21M 109.8 . . ?
C215 C216 H21N 109.8 . . ?
C215 C216 K21 79.09(11) . . ?
H21M C216 H21N 108.3 . . ?
K21 C216 H21M 157.6 . . ?
K21 C216 H21N 86.7 . . ?
O206 C216 C215 109.23(17) . . ?
O206 C216 H21M 109.8 . . ?
O206 C216 H21N 109.8 . . ?
O206 C216 K21 48.17(9) . . ?
H21O C217 H21P 108.3 . . ?
C218 C217 H21O 109.9 . . ?
C218 C217 H21P 109.9 . . ?
C218 C217 K21 82.49(11) . . ?
K21 C217 H21O 84.9 . . ?
K21 C217 H21P 156.3 . . ?
O206 C217 H21O 109.9 . . ?
O206 C217 H21P 109.9 . . ?
O206 C217 C218 109.04(18) . . ?
O206 C217 K21 46.47(9) . . ?
C217 C218 H21Q 109.0 . . ?
C217 C218 H21R 109.0 . . ?
C217 C218 K21 74.42(11) . . ?
C217 C218 K21 111.94(14) . 2_775 ?
H21Q C218 H21R 107.8 . . ?
K21 C218 H21Q 120.9 2_775 . ?
K21 C218 H21Q 95.7 . . ?
K21 C218 H21R 18.1 2_775 . ?
K21 C218 H21R 153.0 . . ?
K21 C218 K21 135.08(6) . 2_775 ?
N202 C218 C217 113.08(19) . . ?
N202 C218 H21Q 109.0 . . ?
N202 C218 H21R 109.0 . . ?
N202 C218 K21 92.04(13) . 2_775 ?
N202 C218 K21 48.86(10) . . ?
N201 K21 C203 80.15(5) . . ?
N201 K21 N202 178.63(5) . . ?
N202 K21 C203 100.99(5) . . ?
O201 K21 C203 22.24(4) . . ?
O201 K21 N201 60.83(4) . . ?
O201 K21 N202 120.43(5) . . ?
O201 K21 O204 124.88(4) . . ?
O201 K21 O205 97.04(4) . . ?
O201 K21 O206 135.50(4) . . ?
O202 K21 C203 41.62(5) . . ?
O202 K21 N201 121.62(5) . . ?
O202 K21 N202 59.57(5) . . ?
O202 K21 O201 61.27(4) . . ?
O202 K21 O203 138.17(4) . . ?
O202 K21 O204 98.83(4) . . ?
O202 K21 O205 121.87(4) . . ?
O202 K21 O206 97.19(4) . . ?
O203 K21 C203 121.46(5) . . ?
O203 K21 N201 60.69(4) . . ?
O203 K21 N202 119.04(5) . . ?
O203 K21 O201 100.18(4) . . ?
O203 K21 O204 59.38(4) . . ?
O203 K21 O205 96.05(4) . . ?
O203 K21 O206 118.45(5) . . ?
O204 K21 C203 127.38(5) . . ?
O204 K21 N201 119.67(4) . . ?
O204 K21 N202 60.25(5) . . ?
O204 K21 O206 95.03(4) . . ?
O205 K21 C203 99.69(5) . . ?
O205 K21 N201 59.82(4) . . ?
O205 K21 N202 119.11(4) . . ?
O205 K21 O204 132.83(4) . . ?
O205 K21 O206 59.83(4) . . ?
O206 K21 C203 118.21(5) . . ?
O206 K21 N201 118.96(4) . . ?
O206 K21 N202 59.85(4) . . ?
C201 N201 C207 110.13(15) . . ?
C201 N201 C213 109.90(16) . . ?
C201 N201 K21 19.76(10) . 2_665 ?
C201 N201 K21 108.28(12) . . ?
C207 N201 K21 102.20(11) . 2_665 ?
C207 N201 K21 108.92(12) . . ?
C213 N201 C207 109.28(16) . . ?
C213 N201 K21 96.96(11) . 2_665 ?
C213 N201 K21 110.30(11) . . ?
K21 N201 K21 127.81(4) . 2_665 ?
C206 N202 C212 110.01(18) . . ?
C206 N202 C218 109.50(18) . . ?
C206 N202 K21 46.72(11) . 2_775 ?
C206 N202 K21 109.12(13) . . ?
C206 N202 K21 115.09(12) . 2_675 ?
C212 N202 K21 89.65(11) . 2_775 ?
C212 N202 K21 108.23(12) . . ?
C212 N202 K21 18.24(10) . 2_675 ?
C218 N202 C212 110.12(18) . . ?
C218 N202 K21 120.92(13) . 2_675 ?
C218 N202 K21 109.84(13) . . ?
C218 N202 K21 78.70(12) . 2_775 ?
K21 N202 K21 154.92(5) . 2_775 ?
K21 N202 K21 90.21(4) . 2_675 ?
K21 N202 K21 105.802(18) 2_775 2_675 ?
C202 O201 C203 110.02(15) . . ?
C202 O201 K21 42.62(10) . 2_665 ?
C202 O201 K21 115.67(12) . . ?
C203 O201 K21 97.47(11) . 2_665 ?
C203 O201 K21 109.56(12) . . ?
K21 O201 K21 151.33(4) . 2_665 ?
C204 O202 K21 115.21(12) . . ?
C205 O202 C204 112.97(17) . . ?
C205 O202 K21 118.22(13) . . ?
C208 O203 K21 114.63(11) . . ?
C208 O203 K21 110.95(10) . 2_675 ?
C209 O203 C208 111.21(16) . . ?
C209 O203 K21 117.90(12) . . ?
C209 O203 K21 8.52(11) . 2_675 ?
K21 O203 K21 111.77(3) . 2_675 ?
C210 O204 K21 68.18(12) . 2_675 ?
C210 O204 K21 111.06(12) . . ?
C211 O204 C210 111.67(18) . . ?
C211 O204 K21 113.92(12) . . ?
C211 O204 K21 87.36(11) . 2_675 ?
K21 O204 K21 155.73(4) . 2_675 ?
C214 O205 K21 115.57(11) . . ?
C215 O205 C214 111.08(16) . . ?
C215 O205 K21 115.03(12) . . ?
C216 O206 C217 110.31(16) . . ?
C216 O206 K21 110.46(11) . . ?
C217 O206 K21 112.71(12) . . ?
K21 C301 K21 130.17(2) . 1_455 ?
C302 C301 K21 70.26(10) . 1_455 ?
C302 C301 K21 65.67(10) . . ?
N301 C301 K21 68.76(10) . . ?
N301 C301 K21 148.99(11) . 1_455 ?
N301 C301 C302 106.87(16) . . ?
N308 C301 K21 63.56(9) . 1_455 ?
N308 C301 K21 131.48(11) . . ?
N308 C301 C302 126.48(16) . . ?
N308 C301 N301 126.64(17) . . ?
K21 C302 K21 146.06(3) . 1_455 ?
C301 C302 K21 99.82(10) . 1_455 ?
C301 C302 K21 104.50(11) . . ?
C301 C302 C307 107.27(16) . . ?
C303 C302 K21 44.07(10) . 1_455 ?
C303 C302 K21 102.38(11) . . ?
C303 C302 C301 133.73(17) . . ?
C303 C302 C307 119.00(17) . . ?
C307 C302 K21 53.40(10) . . ?
C307 C302 K21 138.55(12) . 1_455 ?
K21 C303 K21 96.44(2) 1_455 2_675 ?
K21 C303 K21 68.470(16) . 2_675 ?
K21 C303 K21 163.89(3) 1_455 . ?
C302 C303 K21 67.65(10) . . ?
C302 C303 K21 127.59(11) . 1_455 ?
C302 C303 K21 135.96(11) . 2_675 ?
C302 C303 Cl31 120.49(15) . . ?
C304 C303 K21 100.59(11) . 1_455 ?
C304 C303 K21 38.68(11) . 2_675 ?
C304 C303 K21 71.48(11) . . ?
C304 C303 C302 120.01(17) . . ?
C304 C303 Cl31 119.51(15) . . ?
Cl31 C303 K21 93.07(7) . 2_675 ?
Cl31 C303 K21 37.35(6) . 1_455 ?
Cl31 C303 K21 134.19(8) . . ?
K21 C304 K21 161.04(3) 1_455 . ?
K21 C304 K21 103.11(2) 1_455 2_675 ?
K21 C304 K21 75.703(18) . 2_675 ?
C303 C304 K21 68.50(11) . 1_455 ?
C303 C304 K21 98.68(11) . . ?
C303 C304 K21 135.23(13) . 2_675 ?
C303 C304 C305 120.74(17) . . ?
C303 C304 Cl32 120.53(15) . . ?
C305 C304 K21 90.48(11) . 2_675 ?
C305 C304 K21 50.97(10) . . ?
C305 C304 K21 147.46(12) . 1_455 ?
C305 C304 Cl32 118.72(15) . . ?
Cl32 C304 K21 62.18(6) . 1_455 ?
Cl32 C304 K21 42.51(6) . 2_675 ?
Cl32 C304 K21 118.11(8) . . ?
K21 C305 K21 79.182(19) . 2_675 ?
K21 C305 K21 92.045(19) 2_675 1_455 ?
K21 C305 K21 146.75(3) . 1_455 ?
C304 C305 K21 79.59(11) . 2_675 ?
C304 C305 K21 27.31(10) . 1_455 ?
C304 C305 K21 119.73(12) . . ?
C304 C305 Cl33 118.83(14) . . ?
C306 C305 K21 65.95(11) . . ?
C306 C305 K21 144.93(12) . 2_675 ?
C306 C305 K21 119.05(12) . 1_455 ?
C306 C305 C304 120.37(18) . . ?
C306 C305 Cl33 120.76(15) . . ?
Cl33 C305 K21 48.10(6) . 2_675 ?
Cl33 C305 K21 114.02(7) . 1_455 ?
Cl33 C305 K21 83.75(6) . . ?
K21 C306 K21 139.30(3) . 1_455 ?
C305 C306 K21 53.42(11) . 1_455 ?
C305 C306 K21 102.78(12) . . ?
C305 C306 C307 120.31(17) . . ?
C305 C306 Cl34 119.41(15) . . ?
C307 C306 K21 99.73(11) . . ?
C307 C306 K21 73.96(10) . 1_455 ?
C307 C306 Cl34 120.20(14) . . ?
Cl34 C306 K21 153.62(8) . 1_455 ?
Cl34 C306 K21 64.14(6) . . ?
K21 C307 K21 137.66(3) . 1_455 ?
C302 C307 K21 116.78(11) . . ?
C302 C307 K21 35.27(10) . 1_455 ?
C306 C307 K21 97.22(11) . 1_455 ?
C306 C307 K21 68.43(10) . . ?
C306 C307 C302 119.36(17) . . ?
C306 C307 C308 133.28(17) . . ?
C308 C307 K21 88.05(11) . . ?
C308 C307 K21 125.12(11) . 1_455 ?
C308 C307 C302 107.19(17) . . ?
C307 C308 K21 80.10(11) . . ?
N301 C308 K21 117.97(11) . . ?
N301 C308 C307 106.91(16) . . ?
N301 C308 N302 126.86(17) . . ?
N302 C308 K21 74.59(10) . . ?
N302 C308 C307 126.22(17) . . ?
C310 C309 K21 88.65(10) . . ?
N302 C309 K21 63.78(10) . . ?
N302 C309 C310 124.75(17) . . ?
N302 C309 N303 129.63(17) . . ?
N303 C309 K21 120.68(11) . . ?
N303 C309 C310 105.57(16) . . ?
C309 C310 K21 79.56(10) . . ?
C311 C310 K21 76.02(11) . . ?
C311 C310 C309 131.64(18) . . ?
C311 C310 C315 120.29(17) . . ?
C315 C310 K21 119.50(11) . . ?
C315 C310 C309 108.05(16) . . ?
C310 C311 K21 92.91(12) . . ?
C310 C311 C312 118.99(18) . . ?
C310 C311 Cl35 121.38(14) . . ?
C312 C311 K21 109.29(12) . . ?
C312 C311 Cl35 119.63(15) . . ?
Cl35 C311 K21 68.45(6) . . ?
C311 C312 K21 60.75(11) . . ?
C311 C312 Cl36 119.54(15) . . ?
C313 C312 K21 118.77(12) . . ?
C313 C312 C311 120.75(17) . . ?
C313 C312 Cl36 119.68(14) . . ?
Cl36 C312 K21 88.72(7) . . ?
C312 C313 K21 52.84(11) . . ?
C312 C313 C314 120.31(17) . . ?
C312 C313 Cl37 120.16(14) . . ?
C314 C313 K21 93.35(11) . . ?
C314 C313 Cl37 119.53(15) . . ?
Cl37 C313 K21 123.24(7) . . ?
C313 C314 K21 77.27(11) . . ?
C313 C314 Cl38 120.01(14) . . ?
C315 C314 K21 62.68(11) . . ?
C315 C314 C313 119.01(18) . . ?
C315 C314 Cl38 120.95(15) . . ?
Cl38 C314 K21 130.31(8) . . ?
C310 C315 K21 51.75(10) . . ?
C310 C315 C316 107.82(15) . . ?
C314 C315 K21 108.45(11) . . ?
C314 C315 C310 120.59(17) . . ?
C314 C315 C316 131.58(18) . . ?
C316 C315 K21 101.57(11) . . ?
C315 C316 K21 68.58(10) . . ?
N303 C316 K21 63.46(10) . . ?
N303 C316 C315 105.82(15) . . ?
N304 C316 K21 133.23(12) . . ?
N304 C316 C315 124.95(16) . . ?
N304 C316 N303 129.22(16) . . ?
C318 C317 K21 79.89(11) . 2_665 ?
N304 C317 K21 119.02(11) . 2_665 ?
N304 C317 C318 126.11(16) . . ?
N305 C317 K21 65.53(10) . 2_665 ?
N305 C317 C318 107.15(15) . . ?
N305 C317 N304 126.73(17) . . ?
C317 C318 K21 90.84(11) . 2_665 ?
C317 C318 C323 107.16(15) . . ?
C319 C318 K21 107.39(11) . 2_665 ?
C319 C318 C317 133.76(17) . . ?
C319 C318 C323 119.00(17) . . ?
C323 C318 K21 62.39(10) . 2_665 ?
C318 C319 K21 64.16(11) . 2_665 ?
C318 C319 Cl39 120.49(15) . . ?
C320 C319 K21 89.77(11) . 2_665 ?
C320 C319 C318 119.90(17) . . ?
C320 C319 Cl39 119.57(14) . . ?
Cl39 C319 K21 114.30(7) . 2_665 ?
C319 C320 K21 81.72(11) . 2_665 ?
C319 C320 C321 121.11(17) . . ?
C319 C320 Cl40 120.34(14) . . ?
C321 C320 K21 69.35(11) . 2_665 ?
C321 C320 Cl40 118.52(15) . . ?
Cl40 C320 K21 118.62(7) . 2_665 ?
K21 C321 K21 83.959(17) 2_665 1_445 ?
C320 C321 K21 101.97(11) . 2_665 ?
C320 C321 K21 164.91(12) . 1_445 ?
C320 C321 Cl1 119.19(14) . . ?
C322 C321 K21 74.97(11) . 1_445 ?
C322 C321 K21 59.23(11) . 2_665 ?
C322 C321 C320 120.02(17) . . ?
C322 C321 Cl1 120.77(15) . . ?
Cl1 C321 K21 45.91(6) . 1_445 ?
Cl1 C321 K21 109.16(7) . 2_665 ?
K21 C322 K21 89.311(19) 2_665 1_445 ?
C321 C322 K21 112.52(12) . 2_665 ?
C321 C322 K21 96.36(11) . 1_445 ?
C321 C322 C323 120.03(17) . . ?
C321 C322 Cl2 119.66(15) . . ?
C323 C322 K21 143.59(11) . 1_445 ?
C323 C322 K21 78.43(11) . 2_665 ?
C323 C322 Cl2 120.30(14) . . ?
Cl2 C322 K21 23.30(6) . 1_445 ?
Cl2 C322 K21 80.78(7) . 2_665 ?
C318 C323 K21 108.50(11) . 2_665 ?
C322 C323 K21 91.72(11) . 2_665 ?
C322 C323 C318 119.44(17) . . ?
C322 C323 C324 133.52(17) . . ?
C324 C323 K21 75.42(11) . 2_665 ?
C324 C323 C318 106.96(16) . . ?
C323 C324 K21 94.49(11) . 2_665 ?
N305 C324 K21 105.01(11) . 2_665 ?
N305 C324 C323 107.20(16) . . ?
N305 C324 N306 126.94(17) . . ?
N306 C324 K21 72.41(10) . 2_665 ?
N306 C324 C323 125.85(17) . . ?
C326 C325 K21 88.15(11) . 2_665 ?
N306 C325 K21 79.81(11) . 2_665 ?
N306 C325 C326 124.48(17) . . ?
N306 C325 N307 129.71(17) . . ?
N307 C325 K21 104.45(11) . 2_665 ?
N307 C325 C326 105.80(16) . . ?
C325 C326 K21 80.83(10) . 2_665 ?
C327 C326 K21 83.81(11) . 2_665 ?
C327 C326 C325 131.51(18) . . ?
C327 C326 C331 120.65(17) . . ?
C331 C326 K21 108.74(11) . 2_665 ?
C331 C326 C325 107.84(16) . . ?
K21 C327 K21 65.822(14) 1_445 2_565 ?
K21 C327 K21 93.87(2) 2_665 1_445 ?
K21 C327 K21 119.84(2) 2_665 2_565 ?
C326 C327 K21 85.89(11) . 2_665 ?
C326 C327 K21 140.95(12) . 2_565 ?
C326 C327 K21 146.92(12) . 1_445 ?
C326 C327 C328 118.88(18) . . ?
C326 C327 Cl43 121.74(14) . . ?
C328 C327 K21 92.20(12) . 1_445 ?
C328 C327 K21 110.57(12) . 2_665 ?
C328 C327 K21 28.21(11) . 2_565 ?
C328 C327 Cl43 119.38(15) . . ?
Cl43 C327 K21 29.82(5) . 1_445 ?
Cl43 C327 K21 95.00(7) . 2_565 ?
Cl43 C327 K21 73.44(6) . 2_665 ?
K21 C328 K21 128.00(3) 2_565 2_665 ?
K21 C328 K21 130.55(2) 2_665 1_455 ?
K21 C328 K21 81.911(18) 2_565 1_455 ?
K21 C328 K21 70.336(16) 2_565 1_445 ?
K21 C328 K21 140.77(2) 1_445 1_455 ?
K21 C328 K21 88.674(19) 2_665 1_445 ?
C327 C328 K21 60.37(11) . 2_665 ?
C327 C328 K21 118.05(12) . 1_455 ?
C327 C328 K21 78.69(12) . 1_445 ?
C327 C328 K21 147.02(12) . 2_565 ?
C327 C328 Cl44 119.65(16) . . ?
C329 C328 K21 25.06(11) . 1_455 ?
C329 C328 K21 158.97(12) . 1_445 ?
C329 C328 K21 107.89(12) . 2_665 ?
C329 C328 K21 89.01(11) . 2_565 ?
C329 C328 C327 120.50(18) . . ?
C329 C328 Cl44 119.85(14) . . ?
Cl44 C328 K21 41.90(6) . 1_445 ?
Cl44 C328 K21 116.07(7) . 1_455 ?
Cl44 C328 K21 100.93(7) . 2_665 ?
Cl44 C328 K21 34.16(6) . 2_565 ?
K21 C329 K21 142.64(3) 1_455 2_665 ?
K21 C329 K21 89.599(19) 1_455 2_565 ?
K21 C329 K21 119.79(3) 2_565 2_665 ?
C328 C329 K21 63.46(11) . 2_665 ?
C328 C329 K21 80.99(11) . 2_565 ?
C328 C329 K21 150.54(13) . 1_455 ?
C328 C329 Cl45 119.96(15) . . ?
C330 C329 K21 84.21(11) . 2_665 ?
C330 C329 K21 154.54(12) . 2_565 ?
C330 C329 K21 64.97(11) . 1_455 ?
C330 C329 C328 120.37(17) . . ?
C330 C329 Cl45 119.65(16) . . ?
Cl45 C329 K21 42.13(6) . 2_565 ?
Cl45 C329 K21 121.94(8) . 2_665 ?
Cl45 C329 K21 63.99(7) . 1_455 ?
K21 C330 K21 155.63(3) 1_455 2_665 ?
C329 C330 K21 86.73(11) . 2_665 ?
C329 C330 K21 104.95(11) . 1_455 ?
C329 C330 Cl46 120.06(15) . . ?
C331 C330 K21 123.87(12) . 1_455 ?
C331 C330 K21 64.10(11) . 2_665 ?
C331 C330 C329 118.99(18) . . ?
C331 C330 Cl46 120.95(15) . . ?
Cl46 C330 K21 36.82(5) . 1_455 ?
Cl46 C330 K21 118.85(7) . 2_665 ?
K21 C331 K21 146.29(3) 1_455 2_665 ?
C326 C331 K21 62.08(11) . 2_665 ?
C326 C331 K21 145.65(11) . 1_455 ?
C326 C331 C332 108.13(16) . . ?
C330 C331 K21 47.91(11) . 1_455 ?
C330 C331 K21 107.22(12) . 2_665 ?
C330 C331 C326 120.48(18) . . ?
C330 C331 C332 131.39(18) . . ?
C332 C331 K21 91.49(10) . 1_455 ?
C332 C331 K21 94.07(10) . 2_665 ?
K21 C332 K21 138.11(2) 1_455 2_665 ?
C331 C332 K21 75.97(10) . 2_665 ?
C331 C332 K21 78.20(10) . 1_455 ?
N307 C332 K21 67.68(10) . 2_665 ?
N307 C332 K21 152.25(11) . 1_455 ?
N307 C332 C331 105.55(16) . . ?
N308 C332 K21 53.98(10) . 1_455 ?
N308 C332 K21 121.37(12) . 2_665 ?
N308 C332 C331 125.22(16) . . ?
N308 C332 N307 129.24(17) . . ?
C321 Cl1 K21 125.10(7) . 1_445 ?
K21 Cl2 K21 102.117(8) 1_445 2_665 ?
C322 Cl2 K21 151.30(7) . 1_445 ?
C322 Cl2 K21 87.13(7) . 2_665 ?
K21 Cl31 K21 103.907(8) 1_455 2_675 ?
K21 Cl31 K21 62.494(6) . 2_675 ?
K21 Cl31 K21 162.575(11) 1_455 . ?
C303 Cl31 K21 38.12(7) . . ?
C303 Cl31 K21 76.35(7) . 2_675 ?
C303 Cl31 K21 131.68(7) . 1_455 ?
K21 Cl32 K21 149.392(10) 1_455 . ?
K21 Cl32 K21 125.426(8) 1_455 2_675 ?
K21 Cl32 K21 76.230(7) 2_675 . ?
C304 Cl32 K21 127.81(7) . 2_675 ?
C304 Cl32 K21 104.31(7) . 1_455 ?
C304 Cl32 K21 51.69(7) . . ?
K21 Cl33 K21 129.565(9) . 1_455 ?
K21 Cl33 K21 92.665(7) 2_675 1_455 ?
K21 Cl33 K21 86.794(8) . 2_675 ?
C305 Cl33 K21 121.61(7) . 2_675 ?
C305 Cl33 K21 56.13(6) . 1_455 ?
C305 Cl33 K21 81.76(6) . . ?
C306 Cl34 K21 100.51(7) . . ?
C311 Cl35 K21 97.54(7) . . ?
C312 Cl36 K21 78.49(7) . . ?
C313 Cl37 K21 47.97(7) . . ?
C320 Cl40 K21 113.10(7) . 1_545 ?
K21 Cl43 K21 69.539(7) 1_445 2_565 ?
K21 Cl43 K21 109.943(8) 1_445 2_665 ?
K21 Cl43 K21 119.567(8) 2_665 2_565 ?
C327 Cl43 K21 93.72(7) . 2_665 ?
C327 Cl43 K21 143.38(6) . 1_445 ?
C327 Cl43 K21 74.56(6) . 2_565 ?
K21 Cl44 K21 142.936(10) 2_565 2_665 ?
K21 Cl44 K21 93.353(7) 1_445 2_665 ?
K21 Cl44 K21 85.521(8) 2_565 1_445 ?
C328 Cl44 K21 129.44(7) . 1_445 ?
C328 Cl44 K21 68.01(7) . 2_665 ?
C328 Cl44 K21 137.40(7) . 2_565 ?
K21 Cl45 K21 105.063(8) 2_565 1_455 ?
C329 Cl45 K21 103.45(7) . 1_455 ?
C329 Cl45 K21 128.16(7) . 2_565 ?
C330 Cl46 K21 133.26(7) . 1_455 ?
K21 Cl48 K21 104.821(8) 2_665 . ?
Sn31 Cl48 K21 120.627(15) . . ?
Sn31 Cl48 K21 133.039(15) . 2_665 ?
C301 N301 K21 101.55(10) . . ?
C301 N301 Sn31 124.21(13) . . ?
C308 N301 K21 52.87(10) . . ?
C308 N301 C301 111.75(15) . . ?
C308 N301 Sn31 124.03(12) . . ?
Sn31 N301 K21 110.51(5) . . ?
C308 N302 K21 93.89(10) . . ?
C309 N302 K21 106.16(11) . . ?
C309 N302 C308 125.86(17) . . ?
C309 N303 K21 50.66(10) . . ?
C309 N303 C316 112.60(15) . . ?
C309 N303 Sn31 123.33(12) . . ?
C316 N303 K21 107.49(10) . . ?
C316 N303 Sn31 123.49(12) . . ?
Sn31 N303 K21 101.70(5) . . ?
C316 N304 C317 125.80(15) . . ?
C317 N305 K21 105.78(11) . 2_665 ?
C317 N305 Sn31 124.24(12) . . ?
C324 N305 K21 65.78(10) . 2_665 ?
C324 N305 C317 111.49(15) . . ?
C324 N305 Sn31 124.26(12) . . ?
Sn31 N305 K21 97.73(5) . 2_665 ?
C324 N306 K21 97.56(10) . 2_665 ?
C325 N306 K21 90.43(11) . 2_665 ?
C325 N306 C324 125.54(17) . . ?
C325 N307 K21 66.01(10) . 2_665 ?
C325 N307 C332 112.62(15) . . ?
C325 N307 Sn31 123.52(12) . . ?
C332 N307 K21 103.18(11) . 2_665 ?
C332 N307 Sn31 123.61(12) . . ?
Sn31 N307 K21 103.45(5) . 2_665 ?
K21 N308 K21 123.49(2) 1_455 . ?
C301 N308 K21 107.07(10) . 1_455 ?
C301 N308 K21 41.93(10) . . ?
C332 N308 K21 117.27(11) . . ?
C332 N308 K21 118.06(11) . 1_455 ?
C332 N308 C301 126.15(16) . . ?
K21 Sn31 K21 79.305(5) . 2_665 ?
Cl47 Sn31 K21 145.449(12) . 2_665 ?
Cl47 Sn31 K21 134.236(12) . . ?
Cl48 Sn31 K21 35.182(12) . 2_665 ?
Cl48 Sn31 K21 45.084(12) . . ?
Cl48 Sn31 Cl47 179.315(17) . . ?
N301 Sn31 K21 56.43(4) . . ?
N301 Sn31 K21 111.62(5) . 2_665 ?
N301 Sn31 Cl47 88.03(5) . . ?
N301 Sn31 Cl48 91.38(5) . . ?
N303 Sn31 K21 116.60(5) . 2_665 ?
N303 Sn31 K21 64.78(4) . . ?
N303 Sn31 Cl47 90.33(5) . . ?
N303 Sn31 Cl48 89.33(5) . . ?
N303 Sn31 N301 90.23(6) . . ?
N303 Sn31 N305 89.85(6) . . ?
N305 Sn31 K21 68.82(4) . 2_665 ?
N305 Sn31 K21 124.08(4) . . ?
N305 Sn31 Cl47 91.42(5) . . ?
N305 Sn31 Cl48 89.17(5) . . ?
N305 Sn31 N301 179.45(6) . . ?
N307 Sn31 K21 115.59(5) . . ?
N307 Sn31 K21 63.48(5) . 2_665 ?
N307 Sn31 Cl47 89.46(5) . . ?
N307 Sn31 Cl48 90.89(5) . . ?
N307 Sn31 N301 90.08(6) . . ?
N307 Sn31 N303 179.62(7) . . ?
N307 Sn31 N305 89.85(6) . . ?

loop_
_geom_bond_atom_site_label_1
_geom_bond_atom_site_label_2
_geom_bond_distance
_geom_bond_site_symmetry_2
_geom_bond_publ_flag
C41 C42 1.386(3) . ?
C41 C46 1.383(3) . ?
C41 Cl41 1.735(2) . ?
C41 K21 5.851(2) . ?
C42 C43 1.383(3) . ?
C42 Cl42 1.732(2) . ?
C42 K21 6.432(2) . ?
C43 H43 0.9500 . ?
C43 C44 1.388(3) . ?
C43 K21 7.084(2) . ?
C44 H44 0.9500 . ?
C44 C45 1.381(3) . ?
C44 K21 7.194(2) . ?
C45 H45 0.9500 . ?
C45 C46 1.380(3) . ?
C45 K21 6.678(2) . ?
C46 H46 0.9500 . ?
C46 K21 5.980(2) . ?
Cl41 K21 5.6114(8) . ?
Cl42 K21 6.8749(7) . ?
C51 C52 1.391(3) . ?
C51 C56 1.387(3) . ?
C51 Cl51 1.728(2) . ?
C51 K21 5.721(2) . ?
C51 K21 8.717(2) 2_675 ?
C52 C53 1.385(3) . ?
C52 Cl52 1.734(2) . ?
C52 K21 4.752(2) . ?
C52 K21 8.394(2) 2_675 ?
C52 K21 9.119(2) 2_665 ?
C53 H53 0.9500 . ?
C53 C54 1.374(3) . ?
C53 K21 5.164(2) . ?
C53 K21 7.959(2) 2_665 ?
C53 K21 9.097(2) 2_675 ?
C54 H54 0.9500 . ?
C54 C55 1.388(4) . ?
C54 K21 6.996(2) 2_665 ?
C54 K21 6.373(3) . ?
C55 H55 0.9500 . ?
C55 C56 1.377(3) . ?
C55 K21 7.364(2) 2_665 ?
C55 K21 7.122(3) . ?
C56 H56 0.9500 . ?
C56 K21 6.845(2) . ?
C56 K21 8.605(2) 2_665 ?
Cl51 K21 5.9776(7) . ?
Cl51 K21 8.2423(7) 2_675 ?
Cl52 K21 3.5671(7) . ?
Cl52 K21 7.4655(7) 2_675 ?
C101 H10A 0.9900 . ?
C101 H10B 0.9900 . ?
C101 C102 1.509(3) . ?
C101 N101 1.471(3) . ?
C102 H10C 0.9900 . ?
C102 H10D 0.9900 . ?
C102 O101 1.434(2) . ?
C103 H10E 0.9900 . ?
C103 H10F 0.9900 . ?
C103 C104 1.496(3) . ?
C103 O101 1.425(2) . ?
C104 H10G 0.9900 . ?
C104 H10H 0.9900 . ?
C104 O102 1.427(2) . ?
C105 H10I 0.9900 . ?
C105 H10J 0.9900 . ?
C105 C106 1.504(3) . ?
C105 O102 1.423(2) . ?
C106 H10K 0.9900 . ?
C106 H10L 0.9900 . ?
C106 N102 1.473(3) . ?
C106 K21 8.198(2) 2_676 ?
C107 H10M 0.9900 . ?
C107 H10N 0.9900 . ?
C107 C108 1.506(3) . ?
C107 N101 1.477(2) . ?
C108 H10O 0.9900 . ?
C108 H10P 0.9900 . ?
C108 O103 1.428(2) . ?
C108 K21 8.747(2) 2_676 ?
C109 H10Q 0.9900 . ?
C109 H10R 0.9900 . ?
C109 C110 1.495(3) . ?
C109 O103 1.421(2) . ?
C109 K21 6.977(2) 2_676 ?
C109 K21 8.166(2) 1_556 ?
C110 H11A 0.9900 . ?
C110 H11B 0.9900 . ?
C110 O104 1.429(2) . ?
C110 K21 6.591(2) 2_676 ?
C110 K21 7.925(2) 1_556 ?
C111 H11C 0.9900 . ?
C111 H11D 0.9900 . ?
C111 C112 1.507(3) . ?
C111 O104 1.424(2) . ?
C111 K21 9.189(2) 1_556 ?
C111 K21 6.080(2) 2_676 ?
C112 H11E 0.9900 . ?
C112 H11F 0.9900 . ?
C112 N102 1.471(3) . ?
C112 K21 5.846(2) 2_676 ?
C113 H11G 0.9900 . ?
C113 H11H 0.9900 . ?
C113 C114 1.503(3) . ?
C113 N101 1.479(2) . ?
C114 H11I 0.9900 . ?
C114 H11J 0.9900 . ?
C114 O105 1.424(2) . ?
C115 H11K 0.9900 . ?
C115 H11L 0.9900 . ?
C115 C116 1.497(3) . ?
C115 O105 1.417(2) . ?
C115 K21 8.743(2) 2_676 ?
C116 H11M 0.9900 . ?
C116 H11N 0.9900 . ?
C116 O106 1.428(2) . ?
C116 K21 7.504(2) 2_676 ?
C117 H11O 0.9900 . ?
C117 H11P 0.9900 . ?
C117 C118 1.506(3) . ?
C117 O106 1.419(2) . ?
C117 K21 6.426(2) 2_676 ?
C118 H11Q 0.9900 . ?
C118 H11R 0.9900 . ?
C118 N102 1.472(2) . ?
C118 K21 6.947(2) 2_676 ?
K11 N101 3.0005(17) . ?
K11 N102 3.0444(17) . ?
K11 O101 2.8106(15) . ?
K11 O102 2.8248(14) . ?
K11 O103 2.7953(14) . ?
K11 O104 2.9152(14) . ?
K11 O105 2.8077(13) . ?
K11 O106 2.9600(14) . ?
K11 K21 8.1396(7) 2_676 ?
N102 K21 6.9919(18) 2_676 ?
O103 K21 8.0088(15) 2_676 ?
O104 K21 6.0145(15) 2_676 ?
O104 K21 9.0469(14) 1_556 ?
O105 K21 8.6558(15) 2_676 ?
O106 K21 7.4460(15) 2_676 ?
C201 H20A 0.9900 . ?
C201 H20B 0.9900 . ?
C201 C202 1.506(3) . ?
C201 K21 3.761(2) . ?
C201 K21 7.618(2) 2_665 ?
C201 N201 1.472(3) . ?
C202 H20C 0.9900 . ?
C202 H20D 0.9900 . ?
C202 K21 3.656(2) . ?
C202 K21 7.575(2) 2_665 ?
C202 O201 1.421(2) . ?
C203 H20E 0.9900 . ?
C203 H20F 0.9900 . ?
C203 C204 1.488(3) . ?
C203 K21 3.550(2) . ?
C203 K21 8.858(2) 2_665 ?
C203 O201 1.426(2) . ?
C204 H20G 0.9900 . ?
C204 H20H 0.9900 . ?
C204 K21 3.643(2) . ?
C204 O202 1.422(3) . ?
C205 H20I 0.9900 . ?
C205 H20J 0.9900 . ?
C205 C206 1.506(3) . ?
C205 K21 8.907(2) 2_775 ?
C205 K21 3.694(2) . ?
C205 O202 1.422(3) . ?
C206 H20K 0.9900 . ?
C206 H20L 0.9900 . ?
C206 K21 3.801(2) . ?
C206 K21 8.210(2) 2_775 ?
C206 N202 1.471(3) . ?
C207 H20M 0.9900 . ?
C207 H20N 0.9900 . ?
C207 C208 1.505(3) . ?
C207 K21 3.776(2) . ?
C207 N201 1.477(2) . ?
C208 H20O 0.9900 . ?
C208 H20P 0.9900 . ?
C208 K21 8.895(2) 2_675 ?
C208 K21 3.638(2) . ?
C208 O203 1.423(3) . ?
C209 H20Q 0.9900 . ?
C209 H20R 0.9900 . ?
C209 C210 1.489(3) . ?
C209 K21 3.691(2) . ?
C209 K21 6.886(2) 2_675 ?
C209 O203 1.420(2) . ?
C210 H21A 0.9900 . ?
C210 H21B 0.9900 . ?
C210 K21 3.673(2) . ?
C210 K21 6.563(3) 2_675 ?
C210 O204 1.427(3) . ?
C211 H21C 0.9900 . ?
C211 H21D 0.9900 . ?
C211 C212 1.504(3) . ?
C211 K21 3.718(2) . ?
C211 K21 7.037(2) 2_675 ?
C211 O204 1.417(3) . ?
C212 H21E 0.9900 . ?
C212 H21F 0.9900 . ?
C212 K21 9.258(2) 2_775 ?
C212 K21 7.790(2) 2_675 ?
C212 K21 3.787(2) . ?
C212 N202 1.477(3) . ?
C213 H21G 0.9900 . ?
C213 H21H 0.9900 . ?
C213 C214 1.509(3) . ?
C213 K21 3.802(2) . ?
C213 N201 1.475(2) . ?
C214 H21I 0.9900 . ?
C214 H21J 0.9900 . ?
C214 K21 3.699(2) . ?
C214 O205 1.426(2) . ?
C215 H21K 0.9900 . ?
C215 H21L 0.9900 . ?
C215 C216 1.497(3) . ?
C215 K21 3.687(2) . ?
C215 O205 1.421(2) . ?
C216 H21M 0.9900 . ?
C216 H21N 0.9900 . ?
C216 K21 3.665(2) . ?
C216 O206 1.425(2) . ?
C217 H21O 0.9900 . ?
C217 H21P 0.9900 . ?
C217 C218 1.510(3) . ?
C217 K21 3.708(2) . ?
C217 O206 1.429(3) . ?
C218 H21Q 0.9900 . ?
C218 H21R 0.9900 . ?
C218 K21 3.816(2) . ?
C218 K21 8.976(3) 2_775 ?
C218 N202 1.474(3) . ?
K21 N201 3.0297(17) . ?
K21 N202 3.0557(18) . ?
K21 O201 2.8086(15) . ?
K21 O202 2.8028(15) . ?
K21 O203 2.8068(14) . ?
K21 O204 2.9104(15) . ?
K21 O205 2.8531(14) . ?
K21 O206 2.9144(14) . ?
C301 C302 1.415(3) . ?
C301 N301 1.379(2) . ?
C301 N308 1.378(2) . ?
C302 C303 1.415(3) . ?
C302 C307 1.442(3) . ?
C303 C304 1.380(3) . ?
C303 Cl31 1.7286(19) . ?
C304 C305 1.423(3) . ?
C304 Cl32 1.7274(19) . ?
C305 C306 1.372(3) . ?
C305 Cl33 1.730(2) . ?
C306 C307 1.414(3) . ?
C306 Cl34 1.7266(19) . ?
C307 C308 1.417(3) . ?
C308 N301 1.376(2) . ?
C308 N302 1.380(2) . ?
C309 C310 1.481(3) . ?
C309 N302 1.296(2) . ?
C309 N303 1.390(2) . ?
C310 C311 1.394(3) . ?
C310 C315 1.403(3) . ?
C311 C312 1.397(3) . ?
C311 Cl35 1.720(2) . ?
C312 C313 1.394(3) . ?
C312 Cl36 1.7219(19) . ?
C313 C314 1.399(3) . ?
C313 Cl37 1.7249(18) . ?
C314 C315 1.394(3) . ?
C314 Cl38 1.715(2) . ?
C315 C316 1.478(2) . ?
C316 N303 1.393(2) . ?
C316 N304 1.294(2) . ?
C317 C318 1.414(3) . ?
C317 N304 1.381(2) . ?
C317 N305 1.377(2) . ?
C318 C319 1.410(2) . ?
C318 C323 1.443(2) . ?
C319 C320 1.369(3) . ?
C319 Cl39 1.7284(18) . ?
C320 C321 1.427(3) . ?
C320 Cl40 1.7293(19) . ?
C321 C322 1.376(3) . ?
C321 Cl1 1.7309(19) . ?
C322 C323 1.410(3) . ?
C322 Cl2 1.7265(18) . ?
C323 C324 1.417(3) . ?
C324 N305 1.374(2) . ?
C324 N306 1.376(2) . ?
C325 C326 1.481(2) . ?
C325 N306 1.297(2) . ?
C325 N307 1.387(2) . ?
C326 C327 1.390(3) . ?
C326 C331 1.398(3) . ?
C327 C328 1.399(3) . ?
C327 Cl43 1.720(2) . ?
C328 C329 1.397(3) . ?
C328 Cl44 1.7217(19) . ?
C329 C330 1.397(3) . ?
C329 Cl45 1.7246(18) . ?
C330 C331 1.393(3) . ?
C330 Cl46 1.713(2) . ?
C331 C332 1.480(3) . ?
C332 N307 1.392(2) . ?
C332 N308 1.297(2) . ?
Cl47 Sn31 2.4757(5) . ?
Cl48 Sn31 2.4623(5) . ?
N301 Sn31 2.0717(15) . ?
N303 Sn31 2.0500(15) . ?
N305 Sn31 2.0699(15) . ?
N307 Sn31 2.0492(15) . ?

loop_
_geom_torsion_atom_site_label_1
_geom_torsion_atom_site_label_2
_geom_torsion_atom_site_label_3
_geom_torsion_atom_site_label_4
_geom_torsion
_geom_torsion_site_symmetry_1
_geom_torsion_site_symmetry_2
_geom_torsion_site_symmetry_3
_geom_torsion_site_symmetry_4
_geom_torsion_publ_flag
C41 C42 C43 C44 -0.1(3) . . . . ?
C41 C42 C43 K21 66.83(18) . . . . ?
C41 C42 Cl42 K21 -58.76(16) . . . . ?
C42 C41 C46 C45 0.9(3) . . . . ?
C42 C41 C46 K21 -111.0(2) . . . . ?
C42 C41 Cl41 K21 102.44(17) . . . . ?
C42 C43 C44 C45 0.4(4) . . . . ?
C42 C43 C44 K21 50.34(19) . . . . ?
C43 C42 Cl42 K21 121.39(19) . . . . ?
C43 C44 C45 C46 -0.1(4) . . . . ?
C43 C44 C45 K21 57.9(3) . . . . ?
C44 C45 C46 C41 -0.5(3) . . . . ?
C44 C45 C46 K21 89.5(2) . . . . ?
C46 C41 C42 C43 -0.6(3) . . . . ?
C46 C41 C42 Cl42 179.57(16) . . . . ?
C46 C41 C42 K21 99.7(2) . . . . ?
C46 C41 Cl41 K21 -78.79(17) . . . . ?
Cl41 C41 C42 C43 178.18(17) . . . . ?
Cl41 C41 C42 Cl42 -1.7(3) . . . . ?
Cl41 C41 C42 K21 -81.50(14) . . . . ?
Cl41 C41 C46 C45 -177.89(17) . . . . ?
Cl41 C41 C46 K21 70.21(13) . . . . ?
Cl42 C42 C43 C44 179.79(18) . . . . ?
Cl42 C42 C43 K21 -113.32(18) . . . . ?
C51 C52 C53 C54 1.0(3) . . . . ?
C51 C52 C53 K21 -119.1(2) . . . 2_675 ?
C51 C52 C53 K21 48.4(3) . . . 2_665 ?
C51 C52 C53 K21 145.5(2) . . . . ?
C51 C52 Cl52 K21 -114.80(15) . . . . ?
C51 C52 Cl52 K21 76.92(17) . . . 2_675 ?
C52 C51 C56 C55 0.2(3) . . . . ?
C52 C51 C56 K21 -47.43(18) . . . . ?
C52 C51 C56 K21 -27.2(2) . . . 2_665 ?
C52 C51 Cl51 K21 -52.22(16) . . . 2_675 ?
C52 C51 Cl51 K21 28.52(14) . . . . ?
C52 C53 C54 C55 -0.4(3) . . . . ?
C52 C53 C54 K21 90.0(3) . . . . ?
C52 C53 C54 K21 139.94(16) . . . 2_665 ?
C53 C52 Cl52 K21 66.08(18) . . . . ?
C53 C52 Cl52 K21 -102.21(16) . . . 2_675 ?
C53 C54 C55 C56 -0.3(3) . . . . ?
C53 C54 C55 K21 28.84(15) . . . . ?
C53 C54 C55 K21 150.5(2) . . . 2_665 ?
C54 C55 C56 C51 0.4(3) . . . . ?
C54 C55 C56 K21 102.9(4) . . . 2_665 ?
C54 C55 C56 K21 23.8(2) . . . . ?
C56 C51 C52 C53 -0.9(3) . . . . ?
C56 C51 C52 Cl52 179.93(16) . . . . ?
C56 C51 C52 K21 133.55(16) . . . . ?
C56 C51 C52 K21 -128.66(17) . . . 2_675 ?
C56 C51 C52 K21 21.70(19) . . . 2_665 ?
C56 C51 Cl51 K21 127.05(16) . . . 2_675 ?
C56 C51 Cl51 K21 -152.22(18) . . . . ?
Cl51 C51 C52 C53 178.32(16) . . . . ?
Cl51 C51 C52 Cl52 -0.8(2) . . . . ?
Cl51 C51 C52 K21 -47.2(2) . . . . ?
Cl51 C51 C52 K21 -159.04(11) . . . 2_665 ?
Cl51 C51 C52 K21 50.61(14) . . . 2_675 ?
Cl51 C51 C56 C55 -179.02(16) . . . . ?
Cl51 C51 C56 K21 153.52(9) . . . 2_665 ?
Cl51 C51 C56 K21 133.3(3) . . . . ?
Cl52 C52 C53 C54 -179.84(17) . . . . ?
Cl52 C52 C53 K21 -132.44(17) . . . 2_665 ?
Cl52 C52 C53 K21 59.98(12) . . . 2_675 ?
Cl52 C52 C53 K21 -35.38(10) . . . . ?
C101 C102 O101 C103 -169.26(17) . . . . ?
C101 C102 O101 K11 56.49(18) . . . . ?
C102 C101 N101 C107 -82.5(2) . . . . ?
C102 C101 N101 C113 156.45(17) . . . . ?
C102 C101 N101 K11 37.58(19) . . . . ?
C103 C104 O102 C105 174.40(16) . . . . ?
C103 C104 O102 K11 -51.71(18) . . . . ?
C104 C103 O101 C102 179.58(17) . . . . ?
C104 C103 O101 K11 -46.1(2) . . . . ?
C105 C106 N102 C112 163.77(17) . . . . ?
C105 C106 N102 C118 -75.9(2) . . . . ?
C105 C106 N102 K11 44.60(18) . . . . ?
C105 C106 N102 K21 -179.09(11) . . . 2_676 ?
C106 C105 O102 C104 -175.44(16) . . . . ?
C106 C105 O102 K11 52.36(18) . . . . ?
C107 C108 O103 C109 -168.57(16) . . . . ?
C107 C108 O103 K11 52.28(19) . . . . ?
C107 C108 O103 K21 147.96(12) . . . 2_676 ?
C108 C107 N101 C101 163.21(17) . . . . ?
C108 C107 N101 C113 -75.4(2) . . . . ?
C108 C107 N101 K11 42.08(19) . . . . ?
C109 C110 O104 C111 -178.57(17) . . . . ?
C109 C110 O104 K11 -54.12(19) . . . . ?
C109 C110 O104 K21 89.21(16) . . . 2_676 ?
C109 C110 O104 K21 120.7(3) . . . 1_556 ?
C110 C109 O103 C108 175.20(17) . . . . ?
C110 C109 O103 K11 -45.7(2) . . . . ?
C110 C109 O103 K21 -78.32(17) . . . 2_676 ?
C111 C112 N102 C106 -77.9(2) . . . . ?
C111 C112 N102 C118 161.44(17) . . . . ?
C111 C112 N102 K11 40.0(2) . . . . ?
C111 C112 N102 K21 120.7(2) . . . 2_676 ?
C112 C111 O104 C110 -176.95(17) . . . . ?
C112 C111 O104 K11 59.96(18) . . . . ?
C112 C111 O104 K21 -69.60(15) . . . 2_676 ?
C112 C111 O104 K21 -146.61(15) . . . 1_556 ?
C113 C114 O105 C115 -170.46(17) . . . . ?
C113 C114 O105 K11 50.68(19) . . . . ?
C113 C114 O105 K21 -43.8(3) . . . 2_676 ?
C114 C113 N101 C101 -75.7(2) . . . . ?
C114 C113 N101 C107 163.48(17) . . . . ?
C114 C113 N101 K11 45.08(18) . . . . ?
C115 C116 O106 C117 -175.33(17) . . . . ?
C115 C116 O106 K11 -51.65(18) . . . . ?
C115 C116 O106 K21 -143.28(15) . . . 2_676 ?
C116 C115 O105 C114 171.89(16) . . . . ?
C116 C115 O105 K11 -49.9(2) . . . . ?
C116 C115 O105 K21 16.82(15) . . . 2_676 ?
C117 C118 N102 C106 158.34(17) . . . . ?
C117 C118 N102 C112 -81.4(2) . . . . ?
C117 C118 N102 K11 39.57(19) . . . . ?
C117 C118 N102 K21 -59.27(15) . . . 2_676 ?
C118 C117 O106 C116 -174.13(16) . . . . ?
C118 C117 O106 K11 61.70(17) . . . . ?
C118 C117 O106 K21 130.5(2) . . . 2_676 ?
N101 C101 C102 O101 -63.6(2) . . . . ?
N101 C107 C108 O103 -64.5(2) . . . . ?
N101 C107 C108 K21 -11.0(3) . . . 2_676 ?
N101 C113 C114 O105 -66.7(2) . . . . ?
O101 C103 C104 O102 65.5(2) . . . . ?
O102 C105 C106 N102 -67.1(2) . . . . ?
O102 C105 C106 K21 -67.9(3) . . . 2_676 ?
O103 C109 C110 O104 68.0(2) . . . . ?
O103 C109 C110 K21 129.59(13) . . . 2_676 ?
O103 C109 C110 K21 -146.72(13) . . . 1_556 ?
O104 C111 C112 N102 -69.8(2) . . . . ?
O104 C111 C112 K21 74.18(14) . . . 2_676 ?
O105 C115 C116 O106 68.3(2) . . . . ?
O105 C115 C116 K21 -33.5(3) . . . 2_676 ?
O106 C117 C118 N102 -71.4(2) . . . . ?
O106 C117 C118 K21 -144.21(17) . . . 2_676 ?
C201 C202 O201 C203 179.33(17) . . . . ?
C201 C202 O201 K21 54.54(18) . . . . ?
C201 C202 O201 K21 -101.72(19) . . . 2_665 ?
C202 C201 N201 C207 160.75(17) . . . . ?
C202 C201 N201 C213 -78.8(2) . . . . ?
C202 C201 N201 K21 -130.0(4) . . . 2_665 ?
C202 C201 N201 K21 41.75(19) . . . . ?
C203 C204 O202 C205 178.37(16) . . . . ?
C203 C204 O202 K21 -41.52(19) . . . . ?
C204 C203 O201 C202 174.30(17) . . . . ?
C204 C203 O201 K21 -57.47(19) . . . . ?
C204 C203 O201 K21 132.22(15) . . . 2_665 ?
C205 C206 N202 C212 -78.9(2) . . . . ?
C205 C206 N202 C218 159.90(19) . . . . ?
C205 C206 N202 K21 -148.4(2) . . . 2_775 ?
C205 C206 N202 K21 39.6(2) . . . . ?
C205 C206 N202 K21 -60.0(2) . . . 2_675 ?
C206 C205 O202 C204 -165.86(18) . . . . ?
C206 C205 O202 K21 55.3(2) . . . . ?
C207 C208 O203 C209 -164.98(17) . . . . ?
C207 C208 O203 K21 -174.11(12) . . . 2_675 ?
C207 C208 O203 K21 58.12(19) . . . . ?
C208 C207 N201 C201 -80.2(2) . . . . ?
C208 C207 N201 C213 158.97(18) . . . . ?
C208 C207 N201 K21 -99.08(16) . . . 2_665 ?
C208 C207 N201 K21 38.4(2) . . . . ?
C209 C210 O204 C211 178.16(18) . . . . ?
C209 C210 O204 K21 -53.5(2) . . . . ?
C209 C210 O204 K21 100.42(19) . . . 2_675 ?
C210 C209 O203 C208 -179.74(18) . . . . ?
C210 C209 O203 K21 -89.9(8) . . . 2_675 ?
C210 C209 O203 K21 -44.4(2) . . . . ?
C211 C212 N202 C206 163.46(18) . . . . ?
C211 C212 N202 C218 -75.8(2) . . . . ?
C211 C212 N202 K21 -153.59(17) . . . 2_775 ?
C211 C212 N202 K21 44.3(2) . . . . ?
C211 C212 N202 K21 53.8(3) . . . 2_675 ?
C212 C211 O204 C210 -178.58(18) . . . . ?
C212 C211 O204 K21 -113.33(16) . . . 2_675 ?
C212 C211 O204 K21 54.6(2) . . . . ?
C213 C214 O205 C215 -170.44(16) . . . . ?
C213 C214 O205 K21 56.16(19) . . . . ?
C214 C213 N201 C201 160.09(17) . . . . ?
C214 C213 N201 C207 -78.9(2) . . . . ?
C214 C213 N201 K21 40.8(2) . . . . ?
C214 C213 N201 K21 175.49(15) . . . 2_665 ?
C215 C216 O206 C217 -179.73(18) . . . . ?
C215 C216 O206 K21 -54.47(19) . . . . ?
C216 C215 O205 C214 178.99(17) . . . . ?
C216 C215 O205 K21 -47.3(2) . . . . ?
C217 C218 N202 C206 -79.3(2) . . . . ?
C217 C218 N202 C212 159.6(2) . . . . ?
C217 C218 N202 K21 -114.9(2) . . . 2_775 ?
C217 C218 N202 K21 40.5(2) . . . . ?
C217 C218 N202 K21 143.30(16) . . . 2_675 ?
C218 C217 O206 C216 -177.26(19) . . . . ?
C218 C217 O206 K21 58.8(2) . . . . ?
K21 C41 C42 C43 -100.33(19) . . . . ?
K21 C41 C42 Cl42 79.82(17) . . . . ?
K21 C41 C46 C45 111.90(19) . . . . ?
K21 C42 C43 C44 -66.9(2) . . . . ?
K21 C43 C44 C45 -49.9(2) . . . . ?
K21 C44 C45 C46 -57.99(18) . . . . ?
K21 C45 C46 C41 -90.0(2) . . . . ?
K21 C51 C52 C53 127.71(19) 2_675 . . . ?
K21 C51 C52 C53 -134.5(3) . . . . ?
K21 C51 C52 Cl52 46.38(11) . . . . ?
K21 C51 C52 Cl52 -51.41(12) 2_675 . . . ?
K21 C51 C52 K21 97.79(13) . . . 2_675 ?
K21 C51 C52 K21 -111.85(13) . . . 2_665 ?
K21 C51 C52 K21 -97.79(13) 2_675 . . . ?
K21 C51 C52 K21 150.36(5) 2_675 . . 2_665 ?
K21 C51 C56 C55 47.7(3) . . . . ?
K21 C51 C56 C55 -92.1(2) 2_675 . . . ?
K21 C51 C56 K21 -139.8(3) 2_675 . . . ?
K21 C51 C56 K21 20.2(3) . . . 2_665 ?
K21 C51 C56 K21 -119.59(12) 2_675 . . 2_665 ?
K21 C51 Cl51 K21 80.73(3) 2_675 . . . ?
K21 C51 Cl51 K21 -80.73(3) . . . 2_675 ?
K21 C52 C53 C54 -144.46(18) . . . . ?
K21 C52 C53 C54 120.17(19) 2_675 . . . ?
K21 C52 C53 C54 -47.4(2) 2_665 . . . ?
K21 C52 C53 K21 97.1(2) 2_665 . . . ?
K21 C52 C53 K21 -167.57(13) 2_665 . . 2_675 ?
K21 C52 C53 K21 -95.37(10) 2_675 . . . ?
K21 C52 C53 K21 -97.1(2) . . . 2_665 ?
K21 C52 C53 K21 167.57(13) 2_675 . . 2_665 ?
K21 C52 C53 K21 95.37(10) . . . 2_675 ?
K21 C52 Cl52 K21 -135.20(7) 2_665 . . 2_675 ?
K21 C52 Cl52 K21 -168.29(9) . . . 2_675 ?
K21 C52 Cl52 K21 168.29(9) 2_675 . . . ?
K21 C52 Cl52 K21 33.08(13) 2_665 . . . ?
K21 C53 C54 C55 -90.4(3) . . . . ?
K21 C53 C54 C55 67.8(3) 2_675 . . . ?
K21 C53 C54 C55 -140.4(3) 2_665 . . . ?
K21 C53 C54 K21 158.2(4) 2_675 . . . ?
K21 C53 C54 K21 -151.87(7) 2_675 . . 2_665 ?
K21 C53 C54 K21 50.0(4) . . . 2_665 ?
K21 C53 C54 K21 -50.0(4) 2_665 . . . ?
K21 C54 C55 C56 -29.1(3) . . . . ?
K21 C54 C55 C56 -150.80(18) 2_665 . . . ?
K21 C54 C55 K21 121.68(11) . . . 2_665 ?
K21 C54 C55 K21 -121.68(11) 2_665 . . . ?
K21 C55 C56 C51 -23.46(16) . . . . ?
K21 C55 C56 C51 -102.5(3) 2_665 . . . ?
K21 C55 C56 K21 -79.1(3) 2_665 . . . ?
K21 C55 C56 K21 79.1(3) . . . 2_665 ?
K21 C106 N102 C112 -17.14(12) 2_676 . . . ?
K21 C106 N102 C118 103.2(2) 2_676 . . . ?
K21 C106 N102 K11 -136.31(19) 2_676 . . . ?
K21 C108 O103 C109 43.47(12) 2_676 . . . ?
K21 C108 O103 K11 -95.68(10) 2_676 . . . ?
K21 C109 C110 O104 -61.59(14) 2_676 . . . ?
K21 C109 C110 O104 -145.27(16) 1_556 . . . ?
K21 C109 C110 K21 83.68(4) 2_676 . . 1_556 ?
K21 C109 C110 K21 -83.68(4) 1_556 . . 2_676 ?
K21 C109 O103 C108 -106.49(16) 2_676 . . . ?
K21 C109 O103 C108 82.9(2) 1_556 . . . ?
K21 C109 O103 K11 32.60(19) 2_676 . . . ?
K21 C109 O103 K11 -138.01(15) 1_556 . . . ?
K21 C109 O103 K21 -170.6(3) 1_556 . . 2_676 ?
K21 C110 O104 C111 60.7(2) 1_556 . . . ?
K21 C110 O104 C111 92.21(14) 2_676 . . . ?
K21 C110 O104 K11 -174.81(10) 1_556 . . . ?
K21 C110 O104 K11 -143.34(9) 2_676 . . . ?
K21 C110 O104 K21 31.47(18) 2_676 . . 1_556 ?
K21 C110 O104 K21 -31.47(18) 1_556 . . 2_676 ?
K21 C111 C112 N102 -143.95(17) 2_676 . . . ?
K21 C111 C112 N102 -169.12(13) 1_556 . . . ?
K21 C111 C112 K21 -25.2(2) 1_556 . . 2_676 ?
K21 C111 O104 C110 -107.35(14) 2_676 . . . ?
K21 C111 O104 C110 -30.34(13) 1_556 . . . ?
K21 C111 O104 K11 129.56(7) 2_676 . . . ?
K21 C111 O104 K11 -153.43(7) 1_556 . . . ?
K21 C111 O104 K21 -77.010(15) 2_676 . . 1_556 ?
K21 C111 O104 K21 77.010(15) 1_556 . . 2_676 ?
K21 C112 N102 C106 161.35(13) 2_676 . . . ?
K21 C112 N102 C118 40.7(2) 2_676 . . . ?
K21 C112 N102 K11 -80.77(16) 2_676 . . . ?
K21 C115 C116 O106 101.7(2) 2_676 . . . ?
K21 C115 O105 C114 155.06(14) 2_676 . . . ?
K21 C115 O105 K11 -66.71(8) 2_676 . . . ?
K21 C116 O106 C117 -32.04(13) 2_676 . . . ?
K21 C116 O106 K11 91.63(6) 2_676 . . . ?
K21 C117 C118 N102 72.80(16) 2_676 . . . ?
K21 C117 O106 C116 55.38(19) 2_676 . . . ?
K21 C117 O106 K11 -68.79(14) 2_676 . . . ?
K21 C118 N102 C106 -142.39(13) 2_676 . . . ?
K21 C118 N102 C112 -22.12(13) 2_676 . . . ?
K21 C118 N102 K11 98.84(7) 2_676 . . . ?
K21 C201 C202 K21 -166.02(4) . . . 2_665 ?
K21 C201 C202 K21 166.02(4) 2_665 . . . ?
K21 C201 C202 O201 131.32(15) 2_665 . . . ?
K21 C201 C202 O201 -34.69(13) . . . . ?
K21 C201 N201 C207 -69.2(3) 2_665 . . . ?
K21 C201 N201 C207 119.00(16) . . . . ?
K21 C201 N201 C213 -120.55(16) . . . . ?
K21 C201 N201 C213 51.2(3) 2_665 . . . ?
K21 C201 N201 K21 -171.8(2) . . . 2_665 ?
K21 C201 N201 K21 171.8(2) 2_665 . . . ?
K21 C202 O201 C203 -78.95(17) 2_665 . . . ?
K21 C202 O201 C203 124.79(17) . . . . ?
K21 C202 O201 K21 156.26(6) 2_665 . . . ?
K21 C202 O201 K21 -156.26(6) . . . 2_665 ?
K21 C203 C204 K21 125.69(13) 2_665 . . . ?
K21 C203 C204 O202 154.29(11) 2_665 . . . ?
K21 C203 C204 O202 28.60(14) . . . . ?
K21 C203 O201 C202 42.08(12) 2_665 . . . ?
K21 C203 O201 C202 -128.23(16) . . . . ?
K21 C203 O201 K21 170.32(8) 2_665 . . . ?
K21 C203 O201 K21 -170.32(8) . . . 2_665 ?
K21 C204 O202 C205 -140.11(19) . . . . ?
K21 C205 C206 K21 177.35(7) . . . 2_775 ?
K21 C205 C206 K21 -177.35(7) 2_775 . . . ?
K21 C205 C206 N202 152.5(2) 2_775 . . . ?
K21 C205 C206 N202 -30.20(16) . . . . ?
K21 C205 O202 C204 -106.1(2) 2_775 . . . ?
K21 C205 O202 C204 138.81(19) . . . . ?
K21 C205 O202 K21 115.12(18) 2_775 . . . ?
K21 C206 N202 C212 -118.59(17) . . . . ?
K21 C206 N202 C212 69.40(18) 2_775 . . . ?
K21 C206 N202 C218 -51.75(19) 2_775 . . . ?
K21 C206 N202 C218 120.26(17) . . . . ?
K21 C206 N202 K21 172.01(5) . . . 2_775 ?
K21 C206 N202 K21 -172.01(5) 2_775 . . . ?
K21 C206 N202 K21 88.40(11) 2_775 . . 2_675 ?
K21 C206 N202 K21 -99.60(10) . . . 2_675 ?
K21 C207 C208 K21 -63.5(6) . . . 2_675 ?
K21 C207 C208 O203 -36.83(13) . . . . ?
K21 C207 N201 C201 -118.61(16) . . . . ?
K21 C207 N201 C213 120.57(16) . . . . ?
K21 C207 N201 K21 -137.49(9) . . . 2_665 ?
K21 C208 O203 C209 9.13(12) 2_675 . . . ?
K21 C208 O203 C209 136.90(19) . . . . ?
K21 C208 O203 K21 -127.77(11) 2_675 . . . ?
K21 C208 O203 K21 127.77(11) . . . 2_675 ?
K21 C209 C210 K21 140.38(5) . . . 2_675 ?
K21 C209 C210 K21 -140.38(5) 2_675 . . . ?
K21 C209 C210 O204 37.26(15) . . . . ?
K21 C209 C210 O204 -103.12(17) 2_675 . . . ?
K21 C209 O203 C208 -135.3(2) . . . . ?
K21 C209 O203 C208 -89.9(8) 2_675 . . . ?
K21 C209 O203 K21 -45.5(8) . . . 2_675 ?
K21 C209 O203 K21 45.5(8) 2_675 . . . ?
K21 C210 O204 C211 77.74(15) 2_675 . . . ?
K21 C210 O204 C211 -128.36(18) . . . . ?
K21 C210 O204 K21 153.90(5) . . . 2_675 ?
K21 C210 O204 K21 -153.90(5) 2_675 . . . ?
K21 C211 C212 K21 125.19(8) . . . 2_675 ?
K21 C211 C212 K21 -149.6(2) . . . 2_775 ?
K21 C211 C212 K21 85.2(3) 2_675 . . 2_775 ?
K21 C211 C212 K21 -125.19(8) 2_675 . . . ?
K21 C211 C212 N202 -33.51(16) . . . . ?
K21 C211 C212 N202 -158.71(13) 2_675 . . . ?
K21 C211 O204 C210 -65.25(15) 2_675 . . . ?
K21 C211 O204 C210 126.82(19) . . . . ?
K21 C211 O204 K21 167.93(8) 2_675 . . . ?
K21 C211 O204 K21 -167.93(8) . . . 2_675 ?
K21 C212 N202 C206 109.7(4) 2_675 . . . ?
K21 C212 N202 C206 119.14(18) . . . . ?
K21 C212 N202 C206 -42.96(13) 2_775 . . . ?
K21 C212 N202 C218 77.83(15) 2_775 . . . ?
K21 C212 N202 C218 -129.5(3) 2_675 . . . ?
K21 C212 N202 C218 -120.1(2) . . . . ?
K21 C212 N202 K21 -162.10(8) 2_775 . . . ?
K21 C212 N202 K21 -152.6(4) 2_775 . . 2_675 ?
K21 C212 N202 K21 -9.5(4) 2_675 . . . ?
K21 C212 N202 K21 162.09(8) . . . 2_775 ?
K21 C212 N202 K21 152.6(4) 2_675 . . 2_775 ?
K21 C212 N202 K21 9.5(4) . . . 2_675 ?
K21 C213 C214 O205 -35.67(13) . . . . ?
K21 C213 N201 C201 119.32(16) . . . . ?
K21 C213 N201 C207 -119.72(17) . . . . ?
K21 C213 N201 K21 134.72(8) . . . 2_665 ?
K21 C214 O205 C215 133.40(18) . . . . ?
K21 C215 C216 O206 38.14(14) . . . . ?
K21 C215 O205 C214 -133.67(18) . . . . ?
K21 C216 O206 C217 -125.26(19) . . . . ?
K21 C217 C218 K21 -132.86(7) . . . 2_775 ?
K21 C217 C218 N202 -30.55(19) . . . . ?
K21 C217 O206 C216 123.97(18) . . . . ?
K21 C218 N202 C206 -119.82(18) . . . . ?
K21 C218 N202 C206 35.66(15) 2_775 . . . ?
K21 C218 N202 C212 -85.43(15) 2_775 . . . ?
K21 C218 N202 C212 119.1(2) . . . . ?
K21 C218 N202 K21 -101.77(8) 2_775 . . 2_675 ?
K21 C218 N202 K21 -155.48(7) . . . 2_775 ?
K21 C218 N202 K21 155.48(7) 2_775 . . . ?
K21 C218 N202 K21 102.75(13) . . . 2_675 ?
K21 C301 C302 K21 -156.12(7) 1_455 . . . ?
K21 C301 C302 K21 156.12(7) . . . 1_455 ?
K21 C301 C302 C303 123.6(2) . . . . ?
K21 C301 C302 C303 -32.5(2) 1_455 . . . ?
K21 C301 C302 C307 148.25(15) 1_455 . . . ?
K21 C301 C302 C307 -55.64(12) . . . . ?
K21 C301 N301 K21 -134.17(17) 1_455 . . . ?
K21 C301 N301 C308 -79.7(2) 1_455 . . . ?
K21 C301 N301 C308 54.42(12) . . . . ?
K21 C301 N301 Sn31 -124.84(13) . . . . ?
K21 C301 N301 Sn31 101.0(2) 1_455 . . . ?
K21 C301 N308 K21 121.47(9) 1_455 . . . ?
K21 C301 N308 K21 -121.47(9) . . . 1_455 ?
K21 C301 N308 C332 92.0(2) . . . . ?
K21 C301 N308 C332 -146.5(2) 1_455 . . . ?
K21 C302 C303 K21 -179.0(2) 1_455 . . 2_675 ?
K21 C302 C303 K21 173.92(7) . . . 1_455 ?
K21 C302 C303 K21 -173.92(7) 1_455 . . . ?
K21 C302 C303 K21 -5.05(17) . . . 2_675 ?
K21 C302 C303 C304 135.4(3) 1_455 . . . ?
K21 C302 C303 C304 -50.7(2) . . . . ?
K21 C302 C303 Cl31 -44.69(10) 1_455 . . . ?
K21 C302 C303 Cl31 129.23(12) . . . . ?
K21 C302 C307 K21 136.07(10) . . . 1_455 ?
K21 C302 C307 K21 -136.07(10) 1_455 . . . ?
K21 C302 C307 C306 -56.9(2) 1_455 . . . ?
K21 C302 C307 C306 79.14(17) . . . . ?
K21 C302 C307 C308 127.26(15) 1_455 . . . ?
K21 C302 C307 C308 -96.67(16) . . . . ?
K21 C303 C304 K21 -165.50(3) 1_455 . . . ?
K21 C303 C304 K21 87.08(13) 2_675 . . 1_455 ?
K21 C303 C304 K21 165.50(3) . . . 1_455 ?
K21 C303 C304 K21 -78.41(12) 2_675 . . . ?
K21 C303 C304 K21 -87.08(13) 1_455 . . 2_675 ?
K21 C303 C304 K21 78.41(12) . . . 2_675 ?
K21 C303 C304 C305 145.07(16) 1_455 . . . ?
K21 C303 C304 C305 -127.8(3) 2_675 . . . ?
K21 C303 C304 C305 -49.43(16) . . . . ?
K21 C303 C304 Cl32 130.05(16) . . . . ?
K21 C303 C304 Cl32 51.64(12) 2_675 . . . ?
K21 C303 C304 Cl32 -35.45(16) 1_455 . . . ?
K21 C303 Cl31 K21 -159.19(4) . . . 1_455 ?
K21 C303 Cl31 K21 -62.58(8) . . . 2_675 ?
K21 C303 Cl31 K21 96.60(6) 1_455 . . 2_675 ?
K21 C303 Cl31 K21 -96.60(6) 2_675 . . 1_455 ?
K21 C303 Cl31 K21 62.58(8) 2_675 . . . ?
K21 C303 Cl31 K21 159.19(4) 1_455 . . . ?
K21 C304 C305 K21 -115.8(2) 1_455 . . 2_675 ?
K21 C304 C305 K21 115.8(2) 2_675 . . 1_455 ?
K21 C304 C305 K21 -71.05(8) 2_675 . . . ?
K21 C304 C305 K21 71.05(8) . . . 2_675 ?
K21 C304 C305 K21 173.17(12) 1_455 . . . ?
K21 C304 C305 K21 -173.17(12) . . . 1_455 ?
K21 C304 C305 C306 -148.97(17) 2_675 . . . ?
K21 C304 C305 C306 95.3(3) 1_455 . . . ?
K21 C304 C305 C306 -77.92(18) . . . . ?
K21 C304 C305 Cl33 -87.0(2) 1_455 . . . ?
K21 C304 C305 Cl33 28.82(13) 2_675 . . . ?
K21 C304 C305 Cl33 99.87(16) . . . . ?
K21 C304 Cl32 K21 162.79(8) 2_675 . . 1_455 ?
K21 C304 Cl32 K21 4.28(11) 2_675 . . . ?
K21 C304 Cl32 K21 158.51(4) . . . 1_455 ?
K21 C304 Cl32 K21 -162.79(8) 1_455 . . 2_675 ?
K21 C304 Cl32 K21 -4.28(11) . . . 2_675 ?
K21 C304 Cl32 K21 -158.51(4) 1_455 . . . ?
K21 C305 C306 K21 -149.6(3) 2_675 . . 1_455 ?
K21 C305 C306 K21 -6.5(2) 2_675 . . . ?
K21 C305 C306 K21 -143.10(5) . . . 1_455 ?
K21 C305 C306 K21 143.10(5) 1_455 . . . ?
K21 C305 C306 C307 33.6(2) 1_455 . . . ?
K21 C305 C306 C307 -115.9(2) 2_675 . . . ?
K21 C305 C306 C307 -109.48(19) . . . . ?
K21 C305 C306 Cl34 -149.58(9) 1_455 . . . ?
K21 C305 C306 Cl34 67.32(12) . . . . ?
K21 C305 C306 Cl34 60.9(3) 2_675 . . . ?
K21 C305 Cl33 K21 -69.67(7) 1_455 . . 2_675 ?
K21 C305 Cl33 K21 -81.06(4) 2_675 . . . ?
K21 C305 Cl33 K21 69.67(7) 2_675 . . 1_455 ?
K21 C305 Cl33 K21 -150.73(5) 1_455 . . . ?
K21 C305 Cl33 K21 81.06(4) . . . 2_675 ?
K21 C305 Cl33 K21 150.73(5) . . . 1_455 ?
K21 C306 C307 K21 138.68(3) 1_455 . . . ?
K21 C306 C307 K21 -138.68(3) . . . 1_455 ?
K21 C306 C307 C302 29.19(14) 1_455 . . . ?
K21 C306 C307 C302 -109.49(16) . . . . ?
K21 C306 C307 C308 -156.3(2) 1_455 . . . ?
K21 C306 C307 C308 65.0(2) . . . . ?
K21 C306 Cl34 K21 -156.73(15) 1_455 . . . ?
K21 C307 C308 K21 151.66(10) 1_455 . . . ?
K21 C307 C308 N301 -116.40(13) . . . . ?
K21 C307 C308 N301 35.3(2) 1_455 . . . ?
K21 C307 C308 N302 62.47(19) . . . . ?
K21 C307 C308 N302 -145.87(14) 1_455 . . . ?
K21 C308 N301 C301 -88.18(15) . . . . ?
K21 C308 N301 Sn31 91.08(13) . . . . ?
K21 C308 N302 C309 -113.17(19) . . . . ?
K21 C309 C310 C311 60.5(2) . . . . ?
K21 C309 C310 C315 -117.82(13) . . . . ?
K21 C309 N302 C308 107.26(19) . . . . ?
K21 C309 N303 C316 94.58(15) . . . . ?
K21 C309 N303 Sn31 -76.97(14) . . . . ?
K21 C310 C311 C312 -113.97(18) . . . . ?
K21 C310 C311 Cl35 66.43(13) . . . . ?
K21 C310 C315 C314 90.13(19) . . . . ?
K21 C310 C315 C316 -90.85(15) . . . . ?
K21 C311 C312 C313 -107.98(17) . . . . ?
K21 C311 C312 Cl36 69.71(15) . . . . ?
K21 C312 C313 C314 -69.0(2) . . . . ?
K21 C312 C313 Cl37 110.79(13) . . . . ?
K21 C313 C314 C315 -48.45(17) . . . . ?
K21 C313 C314 Cl38 129.45(12) . . . . ?
K21 C314 C315 C310 -55.89(15) . . . . ?
K21 C314 C315 C316 125.4(2) . . . . ?
K21 C315 C316 N303 -52.41(14) . . . . ?
K21 C315 C316 N304 128.56(17) . . . . ?
K21 C316 N303 C309 -53.93(12) . . . . ?
K21 C316 N303 Sn31 117.61(14) . . . . ?
K21 C316 N304 C317 -88.8(2) . . . . ?
K21 C317 C318 C319 115.3(2) 2_665 . . . ?
K21 C317 C318 C323 -61.27(13) 2_665 . . . ?
K21 C317 N304 C316 85.64(19) 2_665 . . . ?
K21 C317 N305 C324 69.70(13) 2_665 . . . ?
K21 C317 N305 Sn31 -111.18(13) 2_665 . . . ?
K21 C318 C319 C320 -73.52(18) 2_665 . . . ?
K21 C318 C319 Cl39 104.21(13) 2_665 . . . ?
K21 C318 C323 C322 103.01(18) 2_665 . . . ?
K21 C318 C323 C324 -79.90(14) 2_665 . . . ?
K21 C319 C320 C321 -59.74(18) 2_665 . . . ?
K21 C319 C320 Cl40 118.40(13) 2_665 . . . ?
K21 C320 C321 K21 111.9(5) 2_665 . . 1_445 ?
K21 C320 C321 C322 -61.21(17) 2_665 . . . ?
K21 C320 C321 Cl1 120.18(15) 2_665 . . . ?
K21 C320 Cl40 K21 2.27(8) 2_665 . . 1_545 ?
K21 C321 C322 K21 91.90(6) 2_665 . . 1_445 ?
K21 C321 C322 K21 -91.90(6) 1_445 . . 2_665 ?
K21 C321 C322 C323 -89.36(18) 2_665 . . . ?
K21 C321 C322 C323 178.74(19) 1_445 . . . ?
K21 C321 C322 Cl2 92.09(15) 2_665 . . . ?
K21 C321 C322 Cl2 0.20(11) 1_445 . . . ?
K21 C321 Cl1 K21 -60.55(7) 2_665 . . 1_445 ?
K21 C322 C323 K21 -72.65(17) 1_445 . . 2_665 ?
K21 C322 C323 C318 174.94(12) 1_445 . . . ?
K21 C322 C323 C318 -112.42(17) 2_665 . . . ?
K21 C322 C323 C324 71.4(2) 2_665 . . . ?
K21 C322 C323 C324 -1.2(4) 1_445 . . . ?
K21 C322 Cl2 K21 110.25(13) 2_665 . . 1_445 ?
K21 C322 Cl2 K21 -110.25(13) 1_445 . . 2_665 ?
K21 C323 C324 N305 -107.24(14) 2_665 . . . ?
K21 C323 C324 N306 71.51(18) 2_665 . . . ?
K21 C324 N305 C317 -98.24(14) 2_665 . . . ?
K21 C324 N305 Sn31 82.64(12) 2_665 . . . ?
K21 C324 N306 C325 -95.98(18) 2_665 . . . ?
K21 C325 C326 C327 73.2(2) 2_665 . . . ?
K21 C325 C326 C331 -106.85(14) 2_665 . . . ?
K21 C325 N306 C324 99.62(18) 2_665 . . . ?
K21 C325 N307 C332 94.87(14) 2_665 . . . ?
K21 C325 N307 Sn31 -90.61(12) 2_665 . . . ?
K21 C326 C327 K21 90.79(19) 2_665 . . 1_445 ?
K21 C326 C327 K21 -134.68(16) 2_665 . . 2_565 ?
K21 C326 C327 C328 -111.26(18) 2_665 . . . ?
K21 C326 C327 Cl43 67.64(14) 2_665 . . . ?
K21 C326 C331 K21 153.27(14) 2_665 . . 1_455 ?
K21 C326 C331 C330 94.41(17) 2_665 . . . ?
K21 C326 C331 C332 -84.89(14) 2_665 . . . ?
K21 C327 C328 K21 -94.97(6) 1_445 . . 2_665 ?
K21 C327 C328 K21 -122.98(7) 2_665 . . 1_455 ?
K21 C327 C328 K21 115.14(18) 2_665 . . 2_565 ?
K21 C327 C328 K21 94.97(6) 2_665 . . 1_445 ?
K21 C327 C328 K21 -115.14(18) 2_565 . . 2_665 ?
K21 C327 C328 K21 142.05(6) 1_445 . . 1_455 ?
K21 C327 C328 K21 20.2(2) 1_445 . . 2_565 ?
K21 C327 C328 K21 121.9(2) 2_565 . . 1_455 ?
K21 C327 C328 K21 -20.2(2) 2_565 . . 1_445 ?
K21 C327 C328 C329 -94.31(19) 2_665 . . . ?
K21 C327 C328 C329 170.72(17) 1_445 . . . ?
K21 C327 C328 C329 150.6(4) 2_565 . . . ?
K21 C327 C328 Cl44 85.83(15) 2_665 . . . ?
K21 C327 C328 Cl44 -29.31(12) 2_565 . . . ?
K21 C327 C328 Cl44 -9.14(14) 1_445 . . . ?
K21 C327 Cl43 K21 -11.66(11) 2_565 . . 1_445 ?
K21 C327 Cl43 K21 11.66(11) 1_445 . . 2_565 ?
K21 C327 Cl43 K21 -119.672(18) 2_665 . . 2_565 ?
K21 C327 Cl43 K21 131.33(10) 1_445 . . 2_665 ?
K21 C327 Cl43 K21 119.672(18) 2_565 . . 2_665 ?
K21 C327 Cl43 K21 -131.33(10) 2_665 . . 1_445 ?
K21 C328 C329 K21 -157.26(17) 2_665 . . 1_455 ?
K21 C328 C329 K21 -129.90(5) 2_565 . . 2_665 ?
K21 C328 C329 K21 157.26(17) 1_455 . . 2_665 ?
K21 C328 C329 K21 62.2(5) 1_445 . . 1_455 ?
K21 C328 C329 K21 72.8(2) 2_565 . . 1_455 ?
K21 C328 C329 K21 -10.6(3) 1_445 . . 2_565 ?
K21 C328 C329 K21 129.90(5) 2_665 . . 2_565 ?
K21 C328 C329 K21 -72.8(2) 1_455 . . 2_565 ?
K21 C328 C329 K21 -140.5(4) 1_445 . . 2_665 ?
K21 C328 C329 C330 -65.0(2) 2_665 . . . ?
K21 C328 C329 C330 165.14(18) 2_565 . . . ?
K21 C328 C329 C330 92.3(3) 1_455 . . . ?
K21 C328 C329 C330 154.5(2) 1_445 . . . ?
K21 C328 C329 Cl45 -89.5(2) 1_455 . . . ?
K21 C328 C329 Cl45 113.25(13) 2_665 . . . ?
K21 C328 C329 Cl45 -16.66(14) 2_565 . . . ?
K21 C328 C329 Cl45 -27.3(4) 1_445 . . . ?
K21 C328 Cl44 K21 -0.07(13) 1_455 . . 2_565 ?
K21 C328 Cl44 K21 75.49(7) 2_665 . . 1_445 ?
K21 C328 Cl44 K21 146.26(7) 1_455 . . 2_665 ?
K21 C328 Cl44 K21 -146.33(6) 2_665 . . 2_565 ?
K21 C328 Cl44 K21 -75.49(7) 1_445 . . 2_665 ?
K21 C328 Cl44 K21 -138.25(4) 1_455 . . 1_445 ?
K21 C328 Cl44 K21 146.33(6) 2_565 . . 2_665 ?
K21 C328 Cl44 K21 -138.18(13) 2_565 . . 1_445 ?
K21 C328 Cl44 K21 138.18(13) 1_445 . . 2_565 ?
K21 C329 C330 K21 -161.5(3) 2_565 . . 2_665 ?
K21 C329 C330 K21 -3.2(3) 2_565 . . 1_455 ?
K21 C329 C330 K21 158.29(5) 2_665 . . 1_455 ?
K21 C329 C330 K21 -158.29(5) 1_455 . . 2_665 ?
K21 C329 C330 C331 143.8(2) 1_455 . . . ?
K21 C329 C330 C331 -57.87(17) 2_665 . . . ?
K21 C329 C330 C331 140.6(2) 2_565 . . . ?
K21 C329 C330 Cl46 121.69(14) 2_665 . . . ?
K21 C329 C330 Cl46 -36.60(10) 1_455 . . . ?
K21 C329 C330 Cl46 -39.8(4) 2_565 . . . ?
K21 C329 Cl45 K21 -137.56(5) 2_665 . . 1_455 ?
K21 C329 Cl45 K21 121.86(7) 2_565 . . 1_455 ?
K21 C329 Cl45 K21 -121.86(7) 1_455 . . 2_565 ?
K21 C329 Cl45 K21 100.58(7) 2_665 . . 2_565 ?
K21 C330 C331 K21 -153.33(6) 1_455 . . 2_665 ?
K21 C330 C331 K21 153.33(6) 2_665 . . 1_455 ?
K21 C330 C331 C326 139.40(15) 1_455 . . . ?
K21 C330 C331 C326 -67.27(16) 2_665 . . . ?
K21 C330 C331 C332 -41.5(3) 1_455 . . . ?
K21 C330 C331 C332 111.8(2) 2_665 . . . ?
K21 C330 Cl46 K21 178.090(17) 2_665 . . 1_455 ?
K21 C331 C332 K21 146.73(3) 2_665 . . 1_455 ?
K21 C331 C332 K21 -146.73(3) 1_455 . . 2_665 ?
K21 C331 C332 N307 151.68(12) 1_455 . . . ?
K21 C331 C332 N307 -61.59(13) 2_665 . . . ?
K21 C331 C332 N308 -28.02(19) 1_455 . . . ?
K21 C331 C332 N308 118.71(18) 2_665 . . . ?
K21 C332 N307 K21 161.46(19) 1_455 . . 2_665 ?
K21 C332 N307 C325 92.2(3) 1_455 . . . ?
K21 C332 N307 C325 -69.22(13) 2_665 . . . ?
K21 C332 N307 Sn31 116.27(13) 2_665 . . . ?
K21 C332 N307 Sn31 -82.3(2) 1_455 . . . ?
K21 C332 N308 K21 -168.03(13) 1_455 . . . ?
K21 C332 N308 K21 -38.63(13) 2_665 . . . ?
K21 C332 N308 K21 129.40(6) 2_665 . . 1_455 ?
K21 C332 N308 C301 143.3(2) 1_455 . . . ?
K21 C332 N308 C301 -87.3(2) 2_665 . . . ?
N201 C201 C202 K21 -31.92(15) . . . . ?
N201 C201 C202 K21 162.06(15) . . . 2_665 ?
N201 C201 C202 O201 -66.6(2) . . . . ?
N201 C207 C208 K21 -29.51(15) . . . . ?
N201 C207 C208 K21 -93.0(6) . . . 2_675 ?
N201 C207 C208 O203 -66.3(2) . . . . ?
N201 C213 C214 K21 -30.41(15) . . . . ?
N201 C213 C214 O205 -66.1(2) . . . . ?
O201 C203 C204 K21 39.44(14) . . . . ?
O201 C203 C204 O202 68.0(2) . . . . ?
O202 C205 C206 K21 143.66(12) . . . 2_775 ?
O202 C205 C206 K21 -33.69(13) . . . . ?
O202 C205 C206 N202 -63.9(2) . . . . ?
O203 C209 C210 K21 28.77(14) . . . . ?
O203 C209 C210 K21 169.15(14) . . . 2_675 ?
O203 C209 C210 O204 66.0(2) . . . . ?
O204 C211 C212 K21 -36.19(14) . . . . ?
O204 C211 C212 K21 174.22(16) . . . 2_775 ?
O204 C211 C212 K21 89.01(17) . . . 2_675 ?
O204 C211 C212 N202 -69.7(2) . . . . ?
O205 C215 C216 K21 31.89(14) . . . . ?
O205 C215 C216 O206 70.0(2) . . . . ?
O206 C217 C218 K21 -38.71(14) . . . . ?
O206 C217 C218 K21 -171.57(13) . . . 2_775 ?
O206 C217 C218 N202 -69.3(3) . . . . ?
C301 C302 C303 K21 -124.4(2) . . . . ?
C301 C302 C303 K21 49.5(3) . . . 1_455 ?
C301 C302 C303 K21 -129.44(19) . . . 2_675 ?
C301 C302 C303 C304 -175.0(2) . . . . ?
C301 C302 C303 Cl31 4.9(3) . . . . ?
C301 C302 C307 K21 95.50(15) . . . . ?
C301 C302 C307 K21 -128.4(2) . . . 1_455 ?
C301 C302 C307 C306 174.63(17) . . . . ?
C301 C302 C307 C308 -1.2(2) . . . . ?
C302 C301 N301 K21 -54.57(14) . . . . ?
C302 C301 N301 C308 -0.1(2) . . . . ?
C302 C301 N301 Sn31 -179.41(12) . . . . ?
C302 C301 N308 K21 88.3(2) . . . . ?
C302 C301 N308 K21 -33.2(2) . . . 1_455 ?
C302 C301 N308 C332 -179.68(19) . . . . ?
C302 C303 C304 K21 -145.5(2) . . . 1_455 ?
C302 C303 C304 K21 127.37(16) . . . 2_675 ?
C302 C303 C304 K21 48.96(19) . . . . ?
C302 C303 C304 C305 -0.5(3) . . . . ?
C302 C303 C304 Cl32 179.01(15) . . . . ?
C302 C303 Cl31 K21 -150.11(17) . . . 2_675 ?
C302 C303 Cl31 K21 113.29(15) . . . 1_455 ?
C302 C303 Cl31 K21 -87.53(18) . . . . ?
C302 C307 C308 K21 117.48(14) . . . . ?
C302 C307 C308 N301 1.1(2) . . . . ?
C302 C307 C308 N302 179.95(18) . . . . ?
C303 C302 C307 K21 -83.90(18) . . . . ?
C303 C302 C307 K21 52.17(16) . . . 1_455 ?
C303 C302 C307 C306 -4.8(3) . . . . ?
C303 C302 C307 C308 179.43(17) . . . . ?
C303 C304 C305 K21 -98.0(3) . . . 1_455 ?
C303 C304 C305 K21 146.21(19) . . . 2_675 ?
C303 C304 C305 K21 75.2(2) . . . . ?
C303 C304 C305 C306 -2.8(3) . . . . ?
C303 C304 C305 Cl33 175.02(16) . . . . ?
C303 C304 Cl32 K21 -125.19(15) . . . 2_675 ?
C303 C304 Cl32 K21 37.60(18) . . . 1_455 ?
C303 C304 Cl32 K21 -120.9(2) . . . . ?
C304 C303 Cl31 K21 92.36(19) . . . . ?
C304 C303 Cl31 K21 29.77(15) . . . 2_675 ?
C304 C303 Cl31 K21 -66.83(19) . . . 1_455 ?
C304 C305 C306 K21 111.59(17) . . . . ?
C304 C305 C306 K21 -31.51(13) . . . 1_455 ?
C304 C305 C306 C307 2.1(3) . . . . ?
C304 C305 C306 Cl34 178.91(15) . . . . ?
C304 C305 Cl33 K21 -120.62(16) . . . . ?
C304 C305 Cl33 K21 30.11(13) . . . 1_455 ?
C304 C305 Cl33 K21 -39.56(18) . . . 2_675 ?
C305 C304 Cl32 K21 58.58(14) . . . . ?
C305 C304 Cl32 K21 -142.91(14) . . . 1_455 ?
C305 C304 Cl32 K21 54.30(19) . . . 2_675 ?
C305 C306 C307 K21 -27.56(19) . . . 1_455 ?
C305 C306 C307 K21 111.12(19) . . . . ?
C305 C306 C307 C302 1.6(3) . . . . ?
C305 C306 C307 C308 176.1(2) . . . . ?
C305 C306 Cl34 K21 -90.52(16) . . . . ?
C306 C305 Cl33 K21 138.22(14) . . . 2_675 ?
C306 C305 Cl33 K21 57.16(16) . . . . ?
C306 C305 Cl33 K21 -152.1(2) . . . 1_455 ?
C306 C307 C308 K21 -57.5(2) . . . . ?
C306 C307 C308 N301 -173.9(2) . . . . ?
C306 C307 C308 N302 5.0(4) . . . . ?
C307 C302 C303 K21 49.8(3) . . . 2_675 ?
C307 C302 C303 K21 -131.26(14) . . . 1_455 ?
C307 C302 C303 K21 54.82(14) . . . . ?
C307 C302 C303 C304 4.2(3) . . . . ?
C307 C302 C303 Cl31 -175.95(14) . . . . ?
C307 C306 Cl34 K21 86.29(16) . . . . ?
C307 C308 N301 K21 87.59(15) . . . . ?
C307 C308 N301 C301 -0.6(2) . . . . ?
C307 C308 N301 Sn31 178.67(12) . . . . ?
C307 C308 N302 K21 -64.98(19) . . . . ?
C307 C308 N302 C309 -178.15(19) . . . . ?
C309 C310 C311 K21 -61.9(2) . . . . ?
C309 C310 C311 C312 -175.86(19) . . . . ?
C309 C310 C311 Cl35 4.5(3) . . . . ?
C309 C310 C315 K21 88.02(15) . . . . ?
C309 C310 C315 C314 178.15(17) . . . . ?
C309 C310 C315 C316 -2.8(2) . . . . ?
C310 C309 N302 K21 68.1(2) . . . . ?
C310 C309 N302 C308 175.32(18) . . . . ?
C310 C309 N303 K21 -97.87(15) . . . . ?
C310 C309 N303 C316 -3.3(2) . . . . ?
C310 C309 N303 Sn31 -174.84(12) . . . . ?
C310 C311 C312 K21 104.79(19) . . . . ?
C310 C311 C312 C313 -3.2(3) . . . . ?
C310 C311 C312 Cl36 174.51(15) . . . . ?
C310 C311 Cl35 K21 -79.81(17) . . . . ?
C310 C315 C316 K21 53.28(12) . . . . ?
C310 C315 C316 N303 0.9(2) . . . . ?
C310 C315 C316 N304 -178.16(18) . . . . ?
C311 C310 C315 K21 -90.52(18) . . . . ?
C311 C310 C315 C314 -0.4(3) . . . . ?
C311 C310 C315 C316 178.63(17) . . . . ?
C311 C312 C313 K21 71.21(17) . . . . ?
C311 C312 C313 C314 2.2(3) . . . . ?
C311 C312 C313 Cl37 -177.99(15) . . . . ?
C311 C312 Cl36 K21 -54.94(15) . . . . ?
C312 C311 Cl35 K21 100.60(16) . . . . ?
C312 C313 C314 K21 48.20(16) . . . . ?
C312 C313 C314 C315 -0.3(3) . . . . ?
C312 C313 C314 Cl38 177.65(15) . . . . ?
C312 C313 Cl37 K21 -62.97(15) . . . . ?
C313 C312 Cl36 K21 122.78(16) . . . . ?
C313 C314 C315 K21 55.25(19) . . . . ?
C313 C314 C315 C310 -0.6(3) . . . . ?
C313 C314 C315 C316 -179.40(19) . . . . ?
C314 C313 Cl37 K21 116.85(19) . . . . ?
C314 C315 C316 K21 -127.8(2) . . . . ?
C314 C315 C316 N303 179.7(2) . . . . ?
C314 C315 C316 N304 0.7(3) . . . . ?
C315 C310 C311 K21 116.25(17) . . . . ?
C315 C310 C311 C312 2.3(3) . . . . ?
C315 C310 C311 Cl35 -177.31(15) . . . . ?
C315 C316 N303 K21 55.54(15) . . . . ?
C315 C316 N303 C309 1.6(2) . . . . ?
C315 C316 N303 Sn31 173.14(12) . . . . ?
C315 C316 N304 C317 178.57(18) . . . . ?
C317 C318 C319 K21 -108.7(2) . . . 2_665 ?
C317 C318 C319 C320 177.7(2) . . . . ?
C317 C318 C319 Cl39 -4.5(3) . . . . ?
C317 C318 C323 K21 81.71(14) . . . 2_665 ?
C317 C318 C323 C322 -175.29(17) . . . . ?
C317 C318 C323 C324 1.8(2) . . . . ?
C318 C317 N304 C316 -175.37(19) . . . . ?
C318 C317 N305 K21 -69.98(14) . . . 2_665 ?
C318 C317 N305 C324 -0.3(2) . . . . ?
C318 C317 N305 Sn31 178.84(12) . . . . ?
C318 C319 C320 K21 59.66(16) . . . 2_665 ?
C318 C319 C320 C321 -0.1(3) . . . . ?
C318 C319 C320 Cl40 178.06(15) . . . . ?
C318 C323 C324 K21 105.27(13) . . . 2_665 ?
C318 C323 C324 N305 -2.0(2) . . . . ?
C318 C323 C324 N306 176.78(18) . . . . ?
C319 C318 C323 K21 -95.49(17) . . . 2_665 ?
C319 C318 C323 C322 7.5(3) . . . . ?
C319 C318 C323 C324 -175.39(17) . . . . ?
C319 C320 C321 K21 177.9(3) . . . 1_445 ?
C319 C320 C321 K21 65.98(19) . . . 2_665 ?
C319 C320 C321 C322 4.8(3) . . . . ?
C319 C320 C321 Cl1 -173.84(15) . . . . ?
C319 C320 Cl40 K21 -95.16(16) . . . 1_545 ?
C320 C321 C322 K21 178.15(16) . . . 1_445 ?
C320 C321 C322 K21 86.26(19) . . . 2_665 ?
C320 C321 C322 C323 -3.1(3) . . . . ?
C320 C321 C322 Cl2 178.35(15) . . . . ?
C320 C321 Cl1 K21 -177.01(12) . . . 1_445 ?
C321 C320 Cl40 K21 83.03(16) . . . 1_545 ?
C321 C322 C323 K21 109.46(17) . . . 2_665 ?
C321 C322 C323 C318 -3.0(3) . . . . ?
C321 C322 C323 C324 -179.1(2) . . . . ?
C321 C322 Cl2 K21 -0.5(3) . . . 1_445 ?
C321 C322 Cl2 K21 -110.74(16) . . . 2_665 ?
C322 C321 Cl1 K21 4.4(2) . . . 1_445 ?
C322 C323 C324 K21 -78.2(2) . . . 2_665 ?
C322 C323 C324 N305 174.5(2) . . . . ?
C322 C323 C324 N306 -6.7(4) . . . . ?
C323 C318 C319 K21 67.56(15) . . . 2_665 ?
C323 C318 C319 C320 -6.0(3) . . . . ?
C323 C318 C319 Cl39 171.77(14) . . . . ?
C323 C322 Cl2 K21 70.72(16) . . . 2_665 ?
C323 C322 Cl2 K21 -179.03(10) . . . 1_445 ?
C323 C324 N305 K21 99.67(14) . . . 2_665 ?
C323 C324 N305 C317 1.4(2) . . . . ?
C323 C324 N305 Sn31 -177.69(12) . . . . ?
C323 C324 N306 K21 -82.67(19) . . . 2_665 ?
C323 C324 N306 C325 -178.65(19) . . . . ?
C325 C326 C327 K21 -71.9(2) . . . 2_665 ?
C325 C326 C327 K21 153.38(15) . . . 2_565 ?
C325 C326 C327 K21 18.8(4) . . . 1_445 ?
C325 C326 C327 C328 176.80(19) . . . . ?
C325 C326 C327 Cl43 -4.3(3) . . . . ?
C325 C326 C331 K21 -120.60(18) . . . 1_455 ?
C325 C326 C331 K21 86.13(13) . . . 2_665 ?
C325 C326 C331 C330 -179.46(17) . . . . ?
C325 C326 C331 C332 1.2(2) . . . . ?
C326 C325 N306 K21 80.60(18) . . . 2_665 ?
C326 C325 N306 C324 -179.78(18) . . . . ?
C326 C325 N307 K21 -92.19(13) . . . 2_665 ?
C326 C325 N307 C332 2.7(2) . . . . ?
C326 C325 N307 Sn31 177.20(12) . . . . ?
C326 C327 C328 K21 -168.17(19) . . . 1_445 ?
C326 C327 C328 K21 -148.00(17) . . . 2_565 ?
C326 C327 C328 K21 96.86(19) . . . 2_665 ?
C326 C327 C328 K21 -26.1(2) . . . 1_455 ?
C326 C327 C328 C329 2.5(3) . . . . ?
C326 C327 C328 Cl44 -177.31(15) . . . . ?
C326 C327 Cl43 K21 -74.22(17) . . . 2_665 ?
C326 C327 Cl43 K21 166.10(18) . . . 2_565 ?
C326 C327 Cl43 K21 154.45(12) . . . 1_445 ?
C326 C331 C332 K21 61.93(13) . . . 2_665 ?
C326 C331 C332 K21 -151.34(15) . . . 1_455 ?
C326 C331 C332 N307 0.3(2) . . . . ?
C326 C331 C332 N308 -179.36(19) . . . . ?
C327 C326 C331 K21 59.3(3) . . . 1_455 ?
C327 C326 C331 K21 -93.94(19) . . . 2_665 ?
C327 C326 C331 C330 0.5(3) . . . . ?
C327 C326 C331 C332 -178.83(18) . . . . ?
C327 C328 C329 K21 -91.6(3) . . . 1_455 ?
C327 C328 C329 K21 65.62(17) . . . 2_665 ?
C327 C328 C329 K21 -164.47(19) . . . 2_565 ?
C327 C328 C329 C330 0.7(3) . . . . ?
C327 C328 C329 Cl45 178.87(16) . . . . ?
C327 C328 Cl44 K21 151.67(12) . . . 2_565 ?
C327 C328 Cl44 K21 13.5(2) . . . 1_445 ?
C327 C328 Cl44 K21 -62.00(15) . . . 2_665 ?
C328 C327 Cl43 K21 -15.01(15) . . . 2_565 ?
C328 C327 Cl43 K21 104.67(16) . . . 2_665 ?
C328 C327 Cl43 K21 -26.7(2) . . . 1_445 ?
C328 C329 C330 K21 54.56(18) . . . 2_665 ?
C328 C329 C330 K21 -147.15(16) . . . 1_455 ?
C328 C329 C330 C331 -3.3(3) . . . . ?
C328 C329 C330 Cl46 176.25(16) . . . . ?
C328 C329 Cl45 K21 146.82(16) . . . 1_455 ?
C328 C329 Cl45 K21 25.0(2) . . . 2_565 ?
C329 C328 Cl44 K21 -28.2(2) . . . 2_565 ?
C329 C328 Cl44 K21 -166.37(13) . . . 1_445 ?
C329 C328 Cl44 K21 118.14(18) . . . 2_665 ?
C329 C330 C331 K21 70.02(19) . . . 2_665 ?
C329 C330 C331 K21 -136.6(2) . . . 1_455 ?
C329 C330 C331 C326 2.7(3) . . . . ?
C329 C330 C331 C332 -178.13(19) . . . . ?
C329 C330 Cl46 K21 73.99(19) . . . 1_455 ?
C330 C329 Cl45 K21 -34.97(17) . . . 1_455 ?
C330 C329 Cl45 K21 -156.83(13) . . . 2_565 ?
C330 C331 C332 K21 -117.3(2) . . . 2_665 ?
C330 C331 C332 K21 29.5(2) . . . 1_455 ?
C330 C331 C332 N307 -178.9(2) . . . . ?
C330 C331 C332 N308 1.4(3) . . . . ?
C331 C326 C327 K21 -26.5(3) . . . 2_565 ?
C331 C326 C327 K21 -161.08(14) . . . 1_445 ?
C331 C326 C327 K21 108.14(17) . . . 2_665 ?
C331 C326 C327 C328 -3.1(3) . . . . ?
C331 C326 C327 Cl43 175.78(15) . . . . ?
C331 C330 Cl46 K21 -106.46(16) . . . 1_455 ?
C331 C332 N307 K21 67.28(14) . . . 2_665 ?
C331 C332 N307 C325 -1.9(2) . . . . ?
C331 C332 N307 Sn31 -176.45(12) . . . . ?
C331 C332 N308 K21 34.6(2) . . . 1_455 ?
C331 C332 N308 K21 -133.38(16) . . . . ?
C331 C332 N308 C301 177.91(18) . . . . ?
Cl1 C321 C322 K21 -3.26(15) . . . 1_445 ?
Cl1 C321 C322 K21 -95.16(14) . . . 2_665 ?
Cl1 C321 C322 C323 175.48(15) . . . . ?
Cl1 C321 C322 Cl2 -3.1(2) . . . . ?
Cl2 C322 C323 K21 -72.00(13) . . . 2_665 ?
Cl2 C322 C323 C318 175.58(14) . . . . ?
Cl2 C322 C323 C324 -0.6(3) . . . . ?
Cl31 C303 C304 K21 -52.5(2) . . . 2_675 ?
Cl31 C303 C304 K21 34.57(11) . . . 1_455 ?
Cl31 C303 C304 K21 -130.93(12) . . . . ?
Cl31 C303 C304 C305 179.64(15) . . . . ?
Cl31 C303 C304 Cl32 -0.9(2) . . . . ?
Cl32 C304 C305 K21 -104.33(14) . . . . ?
Cl32 C304 C305 K21 82.5(2) . . . 1_455 ?
Cl32 C304 C305 K21 -33.28(12) . . . 2_675 ?
Cl32 C304 C305 C306 177.75(15) . . . . ?
Cl32 C304 C305 Cl33 -4.5(2) . . . . ?
Cl33 C305 C306 K21 -66.15(15) . . . . ?
Cl33 C305 C306 K21 150.7(2) . . . 1_455 ?
Cl33 C305 C306 C307 -175.63(15) . . . . ?
Cl33 C305 C306 Cl34 1.2(2) . . . . ?
Cl34 C306 C307 K21 155.67(12) . . . 1_455 ?
Cl34 C306 C307 K21 -65.65(12) . . . . ?
Cl34 C306 C307 C302 -175.14(14) . . . . ?
Cl34 C306 C307 C308 -0.6(3) . . . . ?
Cl35 C311 C312 K21 -75.60(13) . . . . ?
Cl35 C311 C312 C313 176.42(15) . . . . ?
Cl35 C311 C312 Cl36 -5.9(2) . . . . ?
Cl36 C312 C313 K21 -106.48(16) . . . . ?
Cl36 C312 C313 C314 -175.50(15) . . . . ?
Cl36 C312 C313 Cl37 4.3(2) . . . . ?
Cl37 C313 C314 K21 -131.62(14) . . . . ?
Cl37 C313 C314 C315 179.93(15) . . . . ?
Cl37 C313 C314 Cl38 -2.2(2) . . . . ?
Cl38 C314 C315 K21 -122.63(12) . . . . ?
Cl38 C314 C315 C310 -178.52(15) . . . . ?
Cl38 C314 C315 C316 2.7(3) . . . . ?
Cl39 C319 C320 K21 -118.10(13) . . . 2_665 ?
Cl39 C319 C320 C321 -177.83(15) . . . . ?
Cl39 C319 C320 Cl40 0.3(2) . . . . ?
Cl40 C320 C321 K21 -112.19(12) . . . 2_665 ?
Cl40 C320 C321 K21 -0.3(6) . . . 1_445 ?
Cl40 C320 C321 C322 -173.41(15) . . . . ?
Cl40 C320 C321 Cl1 8.0(2) . . . . ?
Cl43 C327 C328 K21 154.95(9) . . . 1_455 ?
Cl43 C327 C328 K21 -82.07(14) . . . 2_665 ?
Cl43 C327 C328 K21 33.1(3) . . . 2_565 ?
Cl43 C327 C328 K21 12.90(12) . . . 1_445 ?
Cl43 C327 C328 C329 -176.38(16) . . . . ?
Cl43 C327 C328 Cl44 3.8(2) . . . . ?
Cl44 C328 C329 K21 15.39(12) . . . 2_565 ?
Cl44 C328 C329 K21 88.2(3) . . . 1_455 ?
Cl44 C328 C329 K21 -114.52(16) . . . 2_665 ?
Cl44 C328 C329 C330 -179.47(15) . . . . ?
Cl44 C328 C329 Cl45 -1.3(2) . . . . ?
Cl45 C329 C330 K21 34.64(17) . . . 1_455 ?
Cl45 C329 C330 K21 -123.65(14) . . . 2_665 ?
Cl45 C329 C330 C331 178.49(15) . . . . ?
Cl45 C329 C330 Cl46 -2.0(2) . . . . ?
Cl46 C330 C331 K21 43.80(10) . . . 1_455 ?
Cl46 C330 C331 K21 -109.53(13) . . . 2_665 ?
Cl46 C330 C331 C326 -176.80(15) . . . . ?
Cl46 C330 C331 C332 2.3(3) . . . . ?
N301 C301 C302 K21 -147.43(12) . . . 1_455 ?
N301 C301 C302 K21 56.46(15) . . . . ?
N301 C301 C302 C303 -179.9(2) . . . . ?
N301 C301 C302 C307 0.8(2) . . . . ?
N301 C301 N308 K21 145.39(16) . . . 1_455 ?
N301 C301 N308 K21 -93.1(2) . . . . ?
N301 C301 N308 C332 -1.1(3) . . . . ?
N301 C308 N302 K21 113.67(18) . . . . ?
N301 C308 N302 C309 0.5(3) . . . . ?
N302 C308 N301 K21 -91.3(2) . . . . ?
N302 C308 N301 C301 -179.45(18) . . . . ?
N302 C308 N301 Sn31 -0.2(3) . . . . ?
N302 C309 C310 K21 -56.35(18) . . . . ?
N302 C309 C310 C311 4.1(3) . . . . ?
N302 C309 C310 C315 -174.17(18) . . . . ?
N302 C309 N303 K21 79.9(2) . . . . ?
N302 C309 N303 C316 174.5(2) . . . . ?
N302 C309 N303 Sn31 2.9(3) . . . . ?
N303 C309 C310 K21 121.55(13) . . . . ?
N303 C309 C310 C311 -178.0(2) . . . . ?
N303 C309 C310 C315 3.7(2) . . . . ?
N303 C309 N302 K21 -109.3(2) . . . . ?
N303 C309 N302 C308 -2.0(3) . . . . ?
N303 C316 N304 C317 -0.2(3) . . . . ?
N304 C316 N303 K21 -125.49(19) . . . . ?
N304 C316 N303 C309 -179.42(19) . . . . ?
N304 C316 N303 Sn31 -7.9(3) . . . . ?
N304 C317 C318 K21 -118.68(18) . . . 2_665 ?
N304 C317 C318 C319 -3.3(4) . . . . ?
N304 C317 C318 C323 -179.95(18) . . . . ?
N304 C317 N305 K21 109.00(18) . . . 2_665 ?
N304 C317 N305 C324 178.70(18) . . . . ?
N304 C317 N305 Sn31 -2.2(3) . . . . ?
N305 C317 C318 K21 60.31(13) . . . 2_665 ?
N305 C317 C318 C319 175.6(2) . . . . ?
N305 C317 C318 C323 -1.0(2) . . . . ?
N305 C317 N304 C316 5.8(3) . . . . ?
N305 C324 N306 K21 95.83(19) . . . 2_665 ?
N305 C324 N306 C325 -0.1(3) . . . . ?
N306 C324 N305 K21 -79.06(19) . . . 2_665 ?
N306 C324 N305 C317 -177.30(18) . . . . ?
N306 C324 N305 Sn31 3.6(3) . . . . ?
N306 C325 C326 K21 -76.29(18) . . . 2_665 ?
N306 C325 C326 C327 -3.1(3) . . . . ?
N306 C325 C326 C331 176.85(19) . . . . ?
N306 C325 N307 K21 88.7(2) . . . 2_665 ?
N306 C325 N307 C332 -176.5(2) . . . . ?
N306 C325 N307 Sn31 -2.0(3) . . . . ?
N307 C325 C326 K21 104.50(13) . . . 2_665 ?
N307 C325 C326 C327 177.7(2) . . . . ?
N307 C325 C326 C331 -2.4(2) . . . . ?
N307 C325 N306 K21 -100.4(2) . . . 2_665 ?
N307 C325 N306 C324 -0.8(3) . . . . ?
N307 C332 N308 K21 -144.98(16) . . . 1_455 ?
N307 C332 N308 K21 47.0(2) . . . . ?
N307 C332 N308 C301 -1.7(3) . . . . ?
N308 C301 C302 K21 31.4(2) . . . 1_455 ?
N308 C301 C302 K21 -124.73(17) . . . . ?
N308 C301 C302 C303 -1.1(4) . . . . ?
N308 C301 C302 C307 179.63(18) . . . . ?
N308 C301 N301 K21 126.62(17) . . . . ?
N308 C301 N301 C308 -178.96(18) . . . . ?
N308 C301 N301 Sn31 1.8(3) . . . . ?
N308 C332 N307 K21 -113.0(2) . . . 2_665 ?
N308 C332 N307 C325 177.7(2) . . . . ?
N308 C332 N307 Sn31 3.2(3) . . . . ?
